data_2021810
loop_
_publ_author_name
'Zhang, Yuchi'
'Wu, Yuanhua'
'He, Xin'
'Ma, Junhan'
'Shen, Xuan'
'Zhu, Dunru'

_publ_section_title
;
 Topological identification of the first uninodal 8-connected lsz MOF
 built from 2,2'-difluorobiphenyl-4,4'-dicarboxylate pillars and
 cadmium(II)--triazolate layers
;
_journal_coeditor_code YF3133
_journal_issue 3
_journal_name_full 'Acta Crystallographica Section C'
_journal_page_first 256
_journal_page_last 262
_journal_paper_doi 10.1107/S2053229618001432
_journal_volume 74
_journal_year 2018
_chemical_formula_iupac '[Cd6 (C14 H6 F2 O4)4 (C2 H2 N3)4 (C3 H7 N O)4]'
_chemical_formula_moiety 'C76 H60 Cd6 F8 N16 O20'
_chemical_formula_sum 'C76 H60 Cd6 F8 N16 O20'
_chemical_formula_weight 2343.80
_chemical_name_systematic
Poly[tetrakis(\m~4~-2,2'-difluoro-4,4'-biphenyldicarboxylato-\k^5^<i>O</i>^1^,<i>O</i>^1'^:<i>O</i>^1'^:<i>O</i>^4^:<i>O</i>^4'^)tetrakis(<i>N</i>,<i>N</i>-dimethylformamide-\k<i>O</i>)tetrakis(\m~3~-1,2,4-triazolato-\k^3^<i>N</i>^1^:<i>N</i>^2^:<i>N</i>^4^)hexacadmium(II)]
_space_group_IT_number 9
_space_group_name_Hall 'C -2yc'
_space_group_name_H-M_alt 'C 1 c 1'
_symmetry_cell_setting monoclinic
_symmetry_space_group_name_Hall 'C -2yc'
_symmetry_space_group_name_H-M 'C 1 c 1'
_atom_sites_solution_hydrogens geom
_atom_sites_solution_primary direct
_atom_sites_solution_secondary difmap
_audit_creation_method SHELXL-97
_cell_angle_alpha 90.00
_cell_angle_beta 107.1600(10)
_cell_angle_gamma 90.00
_cell_formula_units_Z 4
_cell_length_a 18.644(2)
_cell_length_b 18.646(2)
_cell_length_c 26.106(3)
_cell_measurement_reflns_used 9939
_cell_measurement_temperature 140(2)
_cell_measurement_theta_max 26.62
_cell_measurement_theta_min 2.29
_cell_volume 8671.4(17)
_computing_cell_refinement
;
SAINT (Bruker, 2005)
;
_computing_data_collection
;
APEX2 (Bruker, 2005)
;
_computing_data_reduction
;
SAINT (Bruker, 2005)
;
_computing_molecular_graphics
;
DIAMOND (Brandenburg, 2010)
;
_computing_publication_material
;
SHELXTL (Sheldrick, 2008)
;
_computing_structure_refinement
;
SHELXL97 (Sheldrick, 2008)
;
_computing_structure_solution
;
SHELXS97 (Sheldrick, 2008)
;
_diffrn_ambient_temperature 140(2)
_diffrn_measured_fraction_theta_full 0.999
_diffrn_measured_fraction_theta_max 0.999
_diffrn_measurement_device_type 'Bruker SMART APEXII CCD area detector'
_diffrn_measurement_method 'phi and omega scans'
_diffrn_radiation_monochromator graphite
_diffrn_radiation_source 'fine-focus sealed tube'
_diffrn_radiation_type MoK\a
_diffrn_radiation_wavelength 0.71073
_diffrn_reflns_av_R_equivalents 0.0409
_diffrn_reflns_av_sigmaI/netI 0.0598
_diffrn_reflns_limit_h_max 22
_diffrn_reflns_limit_h_min -22
_diffrn_reflns_limit_k_max 18
_diffrn_reflns_limit_k_min -22
_diffrn_reflns_limit_l_max 31
_diffrn_reflns_limit_l_min -30
_diffrn_reflns_number 29781
_diffrn_reflns_theta_full 25.00
_diffrn_reflns_theta_max 25.00
_diffrn_reflns_theta_min 1.58
_exptl_absorpt_coefficient_mu 1.539
_exptl_absorpt_correction_T_max 0.857
_exptl_absorpt_correction_T_min 0.758
_exptl_absorpt_correction_type multi-scan
_exptl_absorpt_process_details
;
(SADABS; Bruker, 2005)
;
_exptl_crystal_colour Colourless
_exptl_crystal_density_diffrn 1.795
_exptl_crystal_density_method 'not measured'
_exptl_crystal_description block
_exptl_crystal_F_000 4592
_exptl_crystal_size_max 0.20
_exptl_crystal_size_mid 0.15
_exptl_crystal_size_min 0.10
_refine_diff_density_max 1.449
_refine_diff_density_min -1.224
_refine_ls_abs_structure_details
;
Flack (1983), 6901 Friedel pairs
;
_refine_ls_abs_structure_Flack 0.03(3)
_refine_ls_extinction_method none
_refine_ls_goodness_of_fit_ref 1.107
_refine_ls_hydrogen_treatment constr
_refine_ls_matrix_type full
_refine_ls_number_parameters 1193
_refine_ls_number_reflns 14537
_refine_ls_number_restraints 122
_refine_ls_restrained_S_all 1.107
_refine_ls_R_factor_all 0.0477
_refine_ls_R_factor_gt 0.0465
_refine_ls_shift/su_max 0.002
_refine_ls_shift/su_mean 0.000
_refine_ls_structure_factor_coef Fsqd
_refine_ls_weighting_details 'calc w=1/[\s^2^(Fo^2^)+(0.0275P)^2^+114.9839P] where P=(Fo^2^+2Fc^2^)/3'
_refine_ls_weighting_scheme calc
_refine_ls_wR_factor_gt 0.1088
_refine_ls_wR_factor_ref 0.1095
_reflns_number_gt 14169
_reflns_number_total 14537
_reflns_threshold_expression >2sigma(I)
_cod_data_source_file yf3133sup1.cif
_cod_data_source_block I
_cod_original_cell_volume 8671.3(18)
_cod_original_sg_symbol_H-M 'C c'
_cod_database_code 2021810

loop_
_symmetry_equiv_pos_as_xyz
'x, y, z'
'x, -y, z+1/2'
'x+1/2, y+1/2, z'
'x+1/2, -y+1/2, z+1/2'

loop_
_atom_site_type_symbol
_atom_site_label
_atom_site_fract_x
_atom_site_fract_y
_atom_site_fract_z
_atom_site_U_iso_or_equiv
_atom_site_adp_type
_atom_site_calc_flag
_atom_site_refinement_flags
_atom_site_occupancy
_atom_site_symmetry_multiplicity
_atom_site_disorder_assembly
_atom_site_disorder_group
Cd Cd1 0.96248(3) 0.69534(3) 1.04120(2) 0.01498(14) Uani d . 1 1 . .
Cd Cd2 0.87330(3) 0.87267(3) 1.01827(3) 0.01593(14) Uani d . 1 1 . .
Cd Cd3 0.80797(3) 1.03734(3) 1.06569(2) 0.01469(14) Uani d . 1 1 . .
Cd Cd4 1.05131(3) 1.28562(4) 1.04226(3) 0.01715(15) Uani d . 1 1 . .
Cd Cd5 0.86440(4) 1.36608(3) 1.01857(3) 0.01582(14) Uani d . 1 1 . .
Cd Cd6 0.71977(3) 1.45058(3) 1.06768(2) 0.01473(14) Uani d . 1 1 . .
C C1 0.9180(5) 0.7477(5) 1.1247(4) 0.0190(19) Uani d . 1 1 . .
C C2 0.8953(5) 0.7774(5) 1.1715(4) 0.024(2) Uani d . 1 1 . .
C C3 0.8390(6) 0.8287(5) 1.1639(4) 0.024(2) Uani d . 1 1 K .
H H3A 0.8118 0.8437 1.1288 0.029 Uiso calc R 1 1 . .
C C4 0.8233(6) 0.8572(5) 1.2079(4) 0.027(2) Uani d . 1 1 . .
H H4A 0.7845 0.8919 1.2023 0.032 Uiso calc PR 0.50 1 A 2
C C5 0.8612(6) 0.8379(6) 1.2594(4) 0.033(3) Uani d . 1 1 K .
C C6 0.9170(7) 0.7847(6) 1.2662(4) 0.040(3) Uani d . 1 1 . .
H H6A 0.9437 0.7694 1.3014 0.048 Uiso calc PR 0.50 1 B 1
C C7 0.9334(7) 0.7549(6) 1.2233(4) 0.035(3) Uani d . 1 1 K .
H H7A 0.9709 0.7187 1.2287 0.042 Uiso calc R 1 1 . .
C C8 0.8480(6) 0.8749(6) 1.3064(4) 0.030(2) Uani d . 1 1 . .
C C9 0.8530(6) 0.9497(6) 1.3123(4) 0.032(2) Uani d . 1 1 K .
H H9A 0.8600 0.9779 1.2838 0.038 Uiso calc PR 0.50 1 C 1
C C10 0.8481(6) 0.9833(6) 1.3579(4) 0.030(2) Uani d . 1 1 . .
H H10A 0.8534 1.0340 1.3611 0.036 Uiso calc R 1 1 K .
C C11 0.8353(6) 0.9436(6) 1.3996(4) 0.030(2) Uani d . 1 1 K .
C C12 0.8267(6) 0.8700(6) 1.3948(4) 0.032(2) Uani d . 1 1 . .
H H12A 0.8155 0.8424 1.4220 0.038 Uiso calc R 1 1 K .
C C13 0.8351(7) 0.8374(6) 1.3489(4) 0.036(3) Uani d . 1 1 K .
H H13A 0.8319 0.7866 1.3465 0.043 Uiso calc PR 0.50 1 D 2
C C14 0.8315(5) 0.9810(6) 1.4506(4) 0.028(2) Uani d . 1 1 . .
C C15 0.8487(5) 0.7425(6) 0.9332(4) 0.027(2) Uani d . 1 1 . .
C C16 0.7925(5) 0.7087(5) 0.8843(4) 0.023(2) Uani d . 1 1 . .
C C17 0.8047(5) 0.6399(6) 0.8700(4) 0.026(2) Uani d . 1 1 . .
H H17A 0.8498 0.6155 0.8883 0.032 Uiso calc R 1 1 . .
C C18 0.7505(5) 0.6058(5) 0.8283(4) 0.026(2) Uani d . 1 1 . .
C C19 0.6841(5) 0.6414(6) 0.8007(4) 0.026(2) Uani d . 1 1 . .
C C20 0.6748(6) 0.7115(5) 0.8147(4) 0.026(2) Uani d . 1 1 . .
H H20A 0.6316 0.7374 0.7950 0.031 Uiso calc R 1 1 . .
C C21 0.7274(5) 0.7447(6) 0.8571(4) 0.027(2) Uani d . 1 1 . .
H H21A 0.7187 0.7920 0.8675 0.032 Uiso calc R 1 1 . .
C C22 0.6242(5) 0.6047(6) 0.7579(4) 0.028(2) Uani d . 1 1 L .
C C23 0.5891(6) 0.5438(6) 0.7668(4) 0.030(2) Uani d . 1 1 . .
H H23A 0.6086 0.5199 0.8002 0.036 Uiso calc PR 0.50 1 E 1
C C24 0.5267(6) 0.5149(6) 0.7298(4) 0.033(3) Uani d . 1 1 L .
H H24A 0.5032 0.4732 0.7382 0.040 Uiso calc R 1 1 . .
C C25 0.4992(5) 0.5478(5) 0.6807(4) 0.022(2) Uani d . 1 1 . .
C C26 0.5344(5) 0.6075(5) 0.6685(4) 0.023(2) Uani d . 1 1 L .
H H26A 0.5173 0.6287 0.6339 0.028 Uiso calc R 1 1 . .
C C27 0.5951(6) 0.6363(5) 0.7071(4) 0.028(2) Uani d . 1 1 . .
H H27A 0.6178 0.6787 0.6990 0.033 Uiso calc PR 0.50 1 F 2
C C28 0.4290(5) 0.5206(5) 0.6404(3) 0.0177(19) Uani d . 1 1 . .
C C29 1.0336(5) 1.3745(5) 1.1219(4) 0.0194(19) Uani d . 1 1 . .
C C30 1.0271(5) 1.4238(5) 1.1651(4) 0.023(2) Uani d . 1 1 . .
C C31 1.0756(6) 1.4181(6) 1.2156(4) 0.033(2) Uani d . 1 1 M .
H H31A 1.1147 1.3835 1.2232 0.040 Uiso calc R 1 1 . .
C C32 1.0675(6) 1.4630(6) 1.2553(4) 0.036(3) Uani d . 1 1 . .
H H32A 1.1035 1.4606 1.2897 0.043 Uiso calc PR 0.50 1 G 1
C C33 1.0090(5) 1.5115(6) 1.2471(4) 0.026(2) Uani d . 1 1 M .
C C34 0.9609(6) 1.5170(6) 1.1950(4) 0.034(3) Uani d . 1 1 . .
H H34A 0.9209 1.5507 1.1875 0.041 Uiso calc PR 0.50 1 H 2
C C35 0.9701(6) 1.4746(6) 1.1542(4) 0.033(3) Uani d . 1 1 M .
H H35A 0.9377 1.4801 1.1187 0.040 Uiso calc R 1 1 . .
C C36 0.9934(5) 1.5517(6) 1.2917(4) 0.028(2) Uani d . 1 1 . .
C C37 1.0423(6) 1.5994(6) 1.3238(4) 0.029(2) Uani d . 1 1 M .
C C38 1.0311(6) 1.6339(5) 1.3677(4) 0.030(2) Uani d . 1 1 . .
H H38A 1.0664 1.6676 1.3881 0.036 Uiso calc R 1 1 M .
C C39 0.9661(6) 1.6173(5) 1.3807(4) 0.027(2) Uani d . 1 1 M .
C C40 0.9135(6) 1.5711(6) 1.3485(4) 0.030(2) Uani d . 1 1 . .
H H40A 0.8685 1.5611 1.3571 0.036 Uiso calc R 1 1 M .
C C41 0.9260(6) 1.5396(7) 1.3039(4) 0.037(3) Uani d . 1 1 M .
H H41A 0.8887 1.5096 1.2814 0.044 Uiso calc R 1 1 . .
C C42 0.9547(6) 1.6468(6) 1.4321(4) 0.030(2) Uani d . 1 1 . .
C C43 0.8182(5) 1.3704(5) 1.1445(4) 0.0188(19) Uani d . 1 1 . .
C C44 0.8680(5) 1.3256(5) 1.1873(4) 0.026(2) Uani d . 1 1 . .
C C45 0.9164(5) 1.2740(5) 1.1755(4) 0.023(2) Uani d . 1 1 . .
H H45A 0.9158 1.2656 1.1395 0.028 Uiso calc R 1 1 . .
C C46 0.9641(5) 1.2363(5) 1.2166(4) 0.025(2) Uani d . 1 1 . .
C C47 0.9686(5) 1.2472(6) 1.2699(4) 0.031(2) Uani d . 1 1 . .
C C48 0.9211(7) 1.2980(7) 1.2817(5) 0.041(3) Uani d . 1 1 . .
H H48A 0.9234 1.3065 1.3180 0.049 Uiso calc R 1 1 . .
C C49 0.8699(6) 1.3369(7) 1.2410(4) 0.038(3) Uani d . 1 1 . .
H H49A 0.8368 1.3704 1.2496 0.045 Uiso calc R 1 1 . .
C C50 1.0253(6) 1.2104(6) 1.3149(4) 0.030(2) Uani d . 1 1 N .
C C51 1.1003(6) 1.2117(6) 1.3204(4) 0.028(2) Uani d . 1 1 . .
H H51A 1.1169 1.2323 1.2926 0.033 Uiso calc PR 0.50 1 I 1
C C52 1.1536(6) 1.1840(6) 1.3652(4) 0.030(2) Uani d . 1 1 N .
H H52A 1.2055 1.1892 1.3687 0.035 Uiso calc R 1 1 . .
C C53 1.1311(5) 1.1490(5) 1.4045(4) 0.024(2) Uani d . 1 1 . .
C C54 1.0553(6) 1.1428(6) 1.3986(4) 0.032(2) Uani d . 1 1 N .
H H54A 1.0390 1.1175 1.4247 0.039 Uiso calc R 1 1 . .
C C55 1.0028(6) 1.1733(7) 1.3548(4) 0.035(3) Uani d . 1 1 . .
H H55A 0.9509 1.1691 1.3516 0.043 Uiso calc PR 0.50 1 J 2
C C56 1.1898(5) 1.1235(6) 1.4555(4) 0.031(3) Uani d . 1 1 N .
C C57 1.0470(5) 0.9108(5) 1.0413(4) 0.0187(17) Uani d U 1 1 . .
H H57A 1.0347 0.9598 1.0334 0.022 Uiso calc R 1 1 . .
C C58 1.1080(5) 0.8151(5) 1.0665(3) 0.0189(18) Uani d U 1 1 . .
H H58A 1.1488 0.7831 1.0802 0.023 Uiso calc R 1 1 . .
C C59 0.6714(5) 0.9181(5) 1.0602(4) 0.024(2) Uani d . 1 1 . .
H H59A 0.6437 0.9464 1.0779 0.028 Uiso calc R 1 1 . .
C C60 0.7068(5) 0.8329(6) 1.0199(4) 0.023(2) Uani d . 1 1 . .
H H60A 0.7094 0.7879 1.0036 0.028 Uiso calc R 1 1 . .
C C61 0.8379(5) 1.2029(5) 1.0412(4) 0.0202(19) Uani d . 1 1 . .
H H61A 0.7854 1.2119 1.0313 0.024 Uiso calc R 1 1 . .
C C62 0.9424(5) 1.1519(5) 1.0666(4) 0.022(2) Uani d . 1 1 . .
H H62A 0.9806 1.1169 1.0793 0.026 Uiso calc R 1 1 . .
C C63 0.8341(5) 1.5865(5) 1.0566(4) 0.0184(18) Uani d U 1 1 . .
H H63A 0.8134 1.6227 1.0736 0.022 Uiso calc R 1 1 . .
C C64 0.8994(5) 1.5354(5) 1.0158(4) 0.0212(19) Uani d U 1 1 . .
H H64A 0.9370 1.5267 0.9987 0.025 Uiso calc R 1 1 . .
C C65 1.0777(6) 0.6451(5) 0.9839(4) 0.031(2) Uani d . 1 1 . .
H H65A 1.0861 0.6953 0.9829 0.037 Uiso calc R 1 1 . .
C C66 1.0883(7) 0.5301(6) 0.9462(6) 0.046(3) Uani d . 1 1 . .
H H66A 1.0641 0.5139 0.9728 0.069 Uiso calc R 1 1 . .
H H66B 1.1372 0.5067 0.9529 0.069 Uiso calc R 1 1 . .
H H66C 1.0565 0.5177 0.9102 0.069 Uiso calc R 1 1 . .
C C67 1.1323(9) 0.6415(8) 0.9122(6) 0.063(4) Uani d . 1 1 . .
H H67A 1.1418 0.6920 0.9223 0.095 Uiso calc R 1 1 . .
H H67B 1.0979 0.6384 0.8758 0.095 Uiso calc R 1 1 . .
H H67C 1.1798 0.6179 0.9135 0.095 Uiso calc R 1 1 . .
C C68 0.7510(7) 1.1177(8) 1.1490(5) 0.051(3) Uani d U 1 1 . .
H H68A 0.8036 1.1250 1.1629 0.061 Uiso calc R 1 1 . .
C C69 0.6309(8) 1.1211(9) 1.1632(6) 0.058(3) Uani d U 1 1 . .
H H69A 0.6125 1.1223 1.1240 0.088 Uiso calc R 1 1 . .
H H69B 0.6080 1.1604 1.1779 0.088 Uiso calc R 1 1 . .
H H69C 0.6173 1.0752 1.1762 0.088 Uiso calc R 1 1 . .
C C70 0.7455(9) 1.1512(9) 1.2359(6) 0.067(3) Uani d U 1 1 . .
H H70A 0.8002 1.1503 1.2436 0.101 Uiso calc R 1 1 . .
H H70B 0.7305 1.1182 1.2601 0.101 Uiso calc R 1 1 . .
H H70C 0.7292 1.1999 1.2411 0.101 Uiso calc R 1 1 . .
C C71 1.0702(6) 1.1504(5) 0.9799(5) 0.033(2) Uani d . 1 1 . .
H H71A 1.0184 1.1476 0.9773 0.039 Uiso calc R 1 1 . .
C C72 1.1709(6) 1.1119(6) 0.9469(5) 0.040(3) Uani d . 1 1 . .
H H72A 1.2011 1.1386 0.9782 0.060 Uiso calc R 1 1 . .
H H72B 1.1744 1.1352 0.9141 0.060 Uiso calc R 1 1 . .
H H72C 1.1896 1.0626 0.9484 0.060 Uiso calc R 1 1 . .
C C73 1.0416(8) 1.0678(9) 0.9057(6) 0.070(5) Uani d . 1 1 . .
H H73A 0.9898 1.0822 0.9021 0.104 Uiso calc R 1 1 . .
H H73B 1.0482 1.0170 0.9156 0.104 Uiso calc R 1 1 . .
H H73C 1.0522 1.0753 0.8714 0.104 Uiso calc R 1 1 . .
C C74 0.6878(8) 1.5529(7) 1.1518(5) 0.050(3) Uani d U 1 1 . .
H H74A 0.6945 1.5092 1.1714 0.060 Uiso calc R 1 1 . .
C C75 0.7055(9) 1.6099(8) 1.2366(5) 0.059(3) Uani d U 1 1 . .
H H75A 0.7138 1.5602 1.2492 0.088 Uiso calc R 1 1 . .
H H75B 0.6616 1.6293 1.2452 0.088 Uiso calc R 1 1 . .
H H75C 0.7498 1.6388 1.2543 0.088 Uiso calc R 1 1 . .
C C76 0.6830(9) 1.6802(7) 1.1536(5) 0.061(3) Uani d U 1 1 . .
H H76A 0.6574 1.6748 1.1152 0.091 Uiso calc R 1 1 . .
H H76B 0.7323 1.7023 1.1585 0.091 Uiso calc R 1 1 . .
H H76C 0.6529 1.7108 1.1698 0.091 Uiso calc R 1 1 . .
F F1 0.7712(6) 0.9090(5) 1.2003(4) 0.040(3) Uani d P 0.645(17) 1 K 1
F F1A 0.9631(13) 0.7778(12) 1.3147(7) 0.062(8) Uani d P 0.355(17) 1 K 2
F F2 0.8266(6) 0.7644(4) 1.3456(4) 0.043(3) Uani d P 0.713(17) 1 K 1
F F2A 0.8703(16) 0.9911(11) 1.2762(10) 0.048(8) Uani d P 0.287(17) 1 K 2
F F3 0.7635(3) 0.5405(4) 0.8134(3) 0.0474(19) Uani d . 1 1 . .
F F4 0.6302(6) 0.6940(7) 0.6958(5) 0.036(4) Uani d P 0.496(16) 1 L 1
F F4A 0.6171(8) 0.5096(7) 0.8141(4) 0.043(4) Uani d P 0.504(16) 1 L 2
F F5 0.9017(12) 1.5590(12) 1.1876(8) 0.034(7) Uani d PU 0.276(17) 1 M 1
F F5A 1.1135(7) 1.4569(7) 1.3056(3) 0.073(5) Uani d P 0.724(17) 1 M 2
F F6 1.1078(4) 1.6143(4) 1.3117(3) 0.0495(19) Uani d . 1 1 . .
F F7 1.0107(4) 1.1876(3) 1.2047(3) 0.0409(16) Uani d . 1 1 . .
F F8 0.9287(8) 1.1629(10) 1.3486(8) 0.057(6) Uani d P 0.420(16) 1 N 1
F F8A 1.1252(6) 1.2502(6) 1.2845(4) 0.034(3) Uani d P 0.580(16) 1 N 2
O O1 0.9697(4) 0.7031(4) 1.1331(3) 0.0246(15) Uani d . 1 1 . .
O O2 0.8833(4) 0.7689(4) 1.0766(3) 0.0256(15) Uani d . 1 1 . .
O O3 0.7881(4) 0.9556(4) 1.4746(3) 0.0282(16) Uani d . 1 1 . .
O O4 0.8751(4) 1.0329(4) 1.4641(3) 0.0375(18) Uani d . 1 1 . .
O O5 0.9098(4) 0.7131(4) 0.9517(3) 0.0276(16) Uani d . 1 1 . .
O O6 0.8223(4) 0.7968(4) 0.9512(3) 0.0346(18) Uani d . 1 1 . .
O O7 0.3898(4) 0.4759(4) 0.6559(3) 0.0310(17) Uani d . 1 1 . .
O O8 0.4131(3) 0.5411(3) 0.5917(3) 0.0226(14) Uani d . 1 1 . .
O O9 1.0809(4) 1.3235(4) 1.1327(3) 0.0255(15) Uani d . 1 1 . .
O O10 0.9913(4) 1.3838(4) 1.0736(3) 0.0228(14) Uani d . 1 1 . .
O O11 0.9958(4) 1.6981(4) 1.4534(3) 0.0320(17) Uani d . 1 1 . .
O O12 0.9044(4) 1.6154(4) 1.4469(3) 0.0349(18) Uani d . 1 1 . .
O O13 0.7779(4) 1.4173(4) 1.1573(3) 0.0270(16) Uani d . 1 1 . .
O O14 0.8131(3) 1.3577(4) 1.0949(3) 0.0238(15) Uani d . 1 1 . .
O O15 1.1740(4) 1.0652(4) 1.4767(3) 0.0258(15) Uani d . 1 1 . .
O O16 1.2464(4) 1.1617(4) 1.4704(3) 0.0340(18) Uani d . 1 1 . .
O O17 1.0470(4) 0.6223(3) 1.0189(3) 0.0296(17) Uani d . 1 1 . .
O O18 0.7249(4) 1.0972(5) 1.1000(3) 0.046(2) Uani d . 1 1 . .
O O19 1.1089(4) 1.1915(4) 1.0143(3) 0.0303(16) Uani d . 1 1 . .
O O20 0.6750(5) 1.5491(4) 1.1018(3) 0.0382(19) Uani d . 1 1 . .
N N1 1.0361(4) 0.7904(4) 1.0493(3) 0.0200(18) Uani d U 1 1 . .
N N2 0.9968(4) 0.8562(4) 1.0326(3) 0.0192(16) Uani d . 1 1 . .
N N3 1.1194(4) 0.8840(4) 1.0638(3) 0.0150(16) Uani d . 1 1 . .
N N4 0.7567(4) 0.8849(4) 1.0262(3) 0.0207(17) Uani d . 1 1 . .
N N5 0.7349(4) 0.9398(4) 1.0531(3) 0.0225(18) Uani d . 1 1 . .
N N6 0.6494(4) 0.8548(4) 1.0410(3) 0.0212(17) Uani d . 1 1 . .
N N7 0.9564(5) 1.2142(5) 1.0517(4) 0.0255(16) Uani d U 1 1 . .
N N8 0.8875(4) 1.2487(4) 1.0356(3) 0.0194(14) Uani d U 1 1 . .
N N9 0.8716(4) 1.1389(4) 1.0635(3) 0.0198(14) Uani d U 1 1 . .
N N10 0.8502(4) 1.4860(4) 1.0224(3) 0.0166(16) Uani d . 1 1 . .
N N11 0.8079(4) 1.5190(4) 1.0519(3) 0.0139(15) Uani d U 1 1 . .
N N12 0.8879(4) 1.5999(4) 1.0373(3) 0.0174(16) Uani d U 1 1 . .
N N13 1.0982(5) 0.6057(5) 0.9501(4) 0.036(2) Uani d . 1 1 . .
N N14 0.7104(5) 1.1290(6) 1.1802(4) 0.048(3) Uani d . 1 1 . .
N N15 1.0930(5) 1.1109(5) 0.9470(4) 0.039(2) Uani d . 1 1 . .
N N16 0.6923(6) 1.6120(5) 1.1785(4) 0.044(3) Uani d . 1 1 . .

loop_
_atom_site_aniso_label
_atom_site_aniso_U_11
_atom_site_aniso_U_22
_atom_site_aniso_U_33
_atom_site_aniso_U_12
_atom_site_aniso_U_13
_atom_site_aniso_U_23
Cd1 0.0162(3) 0.0132(3) 0.0171(3) -0.0043(3) 0.0072(2) -0.0023(3)
Cd2 0.0124(3) 0.0182(3) 0.0170(3) -0.0019(2) 0.0040(2) -0.0006(3)
Cd3 0.0143(3) 0.0123(3) 0.0170(3) -0.0032(2) 0.0038(2) 0.0014(3)
Cd4 0.0167(3) 0.0157(3) 0.0216(3) -0.0059(3) 0.0096(3) -0.0050(3)
Cd5 0.0189(3) 0.0122(3) 0.0166(3) -0.0014(3) 0.0056(2) -0.0004(3)
Cd6 0.0123(3) 0.0136(3) 0.0175(3) -0.0036(2) 0.0032(2) -0.0001(3)
C1 0.026(5) 0.013(5) 0.024(5) -0.004(4) 0.016(4) 0.003(4)
C2 0.031(5) 0.016(5) 0.027(5) -0.008(4) 0.011(4) -0.006(4)
C3 0.033(5) 0.021(5) 0.021(5) -0.004(4) 0.010(4) 0.000(4)
C4 0.035(5) 0.026(5) 0.021(5) 0.000(4) 0.011(4) -0.006(4)
C5 0.036(6) 0.040(7) 0.028(6) -0.005(5) 0.017(5) -0.010(5)
C6 0.069(8) 0.026(6) 0.026(6) 0.004(6) 0.017(6) -0.002(5)
C7 0.050(7) 0.024(6) 0.028(6) 0.005(5) 0.007(5) -0.003(4)
C8 0.044(6) 0.020(5) 0.026(6) 0.006(4) 0.011(5) 0.003(4)
C9 0.041(6) 0.027(6) 0.030(6) 0.011(5) 0.015(5) 0.002(4)
C10 0.037(6) 0.026(6) 0.029(6) 0.001(4) 0.013(5) -0.005(4)
C11 0.028(5) 0.032(6) 0.029(6) 0.001(4) 0.007(4) -0.006(5)
C12 0.049(6) 0.030(6) 0.022(5) 0.006(5) 0.018(5) -0.006(4)
C13 0.056(7) 0.027(6) 0.028(6) 0.006(5) 0.018(5) 0.001(5)
C14 0.021(5) 0.039(6) 0.022(5) 0.007(4) 0.002(4) -0.013(5)
C15 0.023(5) 0.039(6) 0.021(5) -0.013(5) 0.010(4) -0.007(5)
C16 0.020(5) 0.030(6) 0.016(5) -0.007(4) 0.004(4) -0.002(4)
C17 0.015(4) 0.044(6) 0.016(5) 0.001(4) -0.002(4) -0.002(4)
C18 0.029(5) 0.031(6) 0.014(4) 0.009(4) 0.000(4) -0.003(4)
C19 0.026(5) 0.032(6) 0.013(5) -0.003(4) -0.004(4) -0.004(4)
C20 0.028(5) 0.019(5) 0.023(5) 0.006(4) -0.005(4) 0.002(4)
C21 0.025(5) 0.024(5) 0.029(5) 0.001(4) 0.005(4) -0.002(4)
C22 0.026(5) 0.032(6) 0.024(5) 0.004(4) 0.005(4) -0.012(4)
C23 0.035(6) 0.031(6) 0.019(5) -0.003(4) -0.001(4) -0.001(4)
C24 0.026(5) 0.033(6) 0.030(6) -0.007(4) -0.009(4) -0.001(5)
C25 0.024(5) 0.020(5) 0.018(5) 0.005(4) -0.002(4) -0.001(4)
C26 0.025(5) 0.030(6) 0.013(4) 0.003(4) 0.004(4) 0.002(4)
C27 0.031(5) 0.019(5) 0.027(5) -0.005(4) -0.001(4) -0.005(4)
C28 0.015(4) 0.018(5) 0.017(5) 0.000(4) -0.001(4) -0.007(4)
C29 0.018(4) 0.023(5) 0.023(5) 0.000(4) 0.014(4) 0.001(4)
C30 0.025(5) 0.024(5) 0.020(5) -0.002(4) 0.008(4) -0.003(4)
C31 0.030(6) 0.036(6) 0.033(6) 0.006(5) 0.008(5) -0.004(5)
C32 0.038(6) 0.049(7) 0.016(5) -0.007(5) 0.002(4) -0.004(5)
C33 0.027(5) 0.032(6) 0.020(5) -0.009(4) 0.011(4) -0.005(4)
C34 0.042(6) 0.040(7) 0.023(5) -0.004(5) 0.014(5) -0.008(5)
C35 0.023(5) 0.048(7) 0.026(5) 0.004(5) 0.004(4) -0.012(5)
C36 0.027(5) 0.035(6) 0.022(5) -0.006(4) 0.008(4) -0.006(5)
C37 0.033(5) 0.030(6) 0.029(5) -0.001(4) 0.016(4) 0.001(4)
C38 0.045(6) 0.022(5) 0.026(5) -0.013(5) 0.016(5) -0.008(4)
C39 0.036(6) 0.026(6) 0.022(5) -0.001(4) 0.013(4) -0.001(4)
C40 0.038(6) 0.026(6) 0.034(6) -0.006(5) 0.025(5) -0.008(5)
C41 0.034(6) 0.055(8) 0.024(6) -0.010(5) 0.013(5) -0.021(5)
C42 0.036(6) 0.028(6) 0.023(5) -0.004(5) 0.003(4) 0.000(4)
C43 0.023(5) 0.016(5) 0.019(5) -0.014(4) 0.009(4) 0.000(4)
C44 0.029(5) 0.025(5) 0.021(5) 0.000(4) 0.005(4) 0.004(4)
C45 0.018(4) 0.030(6) 0.020(5) -0.002(4) 0.005(4) 0.000(4)
C46 0.025(5) 0.027(6) 0.021(5) 0.008(4) 0.002(4) 0.002(4)
C47 0.020(5) 0.042(6) 0.029(6) 0.000(5) 0.005(4) 0.009(5)
C48 0.049(7) 0.046(7) 0.028(6) 0.013(6) 0.011(5) 0.012(5)
C49 0.039(6) 0.045(7) 0.027(6) 0.013(5) 0.009(5) 0.008(5)
C50 0.029(6) 0.036(6) 0.022(5) 0.009(5) 0.002(4) 0.009(5)
C51 0.034(6) 0.036(6) 0.014(5) 0.003(5) 0.008(4) 0.000(4)
C52 0.020(5) 0.042(7) 0.024(5) 0.007(4) 0.002(4) -0.003(5)
C53 0.023(5) 0.029(6) 0.017(5) 0.007(4) 0.000(4) -0.004(4)
C54 0.022(5) 0.047(7) 0.023(5) 0.002(5) -0.002(4) 0.014(5)
C55 0.024(5) 0.055(7) 0.028(6) 0.004(5) 0.008(4) 0.014(5)
C56 0.025(5) 0.032(6) 0.033(6) 0.015(5) 0.003(4) -0.016(5)
C57 0.023(4) 0.008(4) 0.029(4) -0.008(3) 0.013(3) -0.001(4)
C58 0.024(4) 0.022(5) 0.013(4) 0.004(4) 0.010(3) 0.001(4)
C59 0.021(5) 0.020(5) 0.029(5) -0.010(4) 0.006(4) -0.008(4)
C60 0.022(5) 0.032(5) 0.023(5) -0.002(4) 0.016(4) -0.001(4)
C61 0.013(4) 0.023(5) 0.028(5) -0.002(3) 0.011(4) -0.004(4)
C62 0.024(5) 0.012(5) 0.024(5) -0.006(4) 0.001(4) -0.013(4)
C63 0.017(2) 0.019(2) 0.020(2) -0.0031(18) 0.0074(18) 0.0003(18)
C64 0.021(2) 0.021(2) 0.024(2) 0.0014(18) 0.0086(18) -0.0030(18)
C65 0.049(6) 0.014(5) 0.038(6) 0.004(4) 0.024(5) -0.005(4)
C66 0.059(8) 0.026(6) 0.066(9) 0.000(5) 0.040(7) -0.009(6)
C67 0.095(12) 0.049(8) 0.070(10) 0.017(8) 0.063(9) 0.021(7)
C68 0.036(5) 0.063(6) 0.053(6) -0.001(5) 0.013(5) -0.016(5)
C69 0.049(6) 0.076(7) 0.056(6) 0.000(5) 0.025(5) -0.005(5)
C70 0.064(4) 0.073(4) 0.064(4) 0.006(3) 0.018(3) -0.008(3)
C71 0.036(6) 0.022(5) 0.049(7) -0.004(4) 0.025(5) -0.017(5)
C72 0.027(5) 0.041(7) 0.056(8) 0.008(5) 0.017(5) -0.003(6)
C73 0.043(8) 0.089(12) 0.079(11) -0.003(8) 0.020(7) -0.050(9)
C74 0.077(6) 0.039(5) 0.039(5) 0.014(5) 0.026(5) 0.006(5)
C75 0.070(4) 0.052(4) 0.051(4) 0.010(3) 0.016(3) 0.000(3)
C76 0.090(7) 0.043(6) 0.043(6) 0.009(5) 0.007(5) 0.008(5)
F1 0.043(6) 0.048(7) 0.030(5) 0.015(5) 0.011(4) -0.004(4)
F1A 0.090(17) 0.069(16) 0.019(10) 0.027(13) 0.004(10) 0.006(9)
F2 0.083(8) 0.015(5) 0.039(5) -0.005(4) 0.031(5) -0.005(4)
F2A 0.09(2) 0.016(12) 0.054(17) 0.000(11) 0.042(14) 0.003(10)
F3 0.034(4) 0.046(4) 0.052(5) 0.011(3) -0.005(3) -0.019(3)
F4 0.030(7) 0.036(8) 0.037(8) -0.017(5) -0.002(5) 0.008(6)
F4A 0.066(9) 0.034(8) 0.015(6) -0.019(6) -0.008(6) 0.007(5)
F5 0.033(11) 0.042(13) 0.022(10) 0.006(9) 0.000(8) -0.018(9)
F5A 0.082(8) 0.102(10) 0.016(5) 0.044(7) -0.012(5) -0.007(5)
F6 0.049(4) 0.059(5) 0.051(4) -0.027(4) 0.031(3) -0.018(4)
F7 0.043(4) 0.039(4) 0.039(4) 0.013(3) 0.010(3) -0.001(3)
F8 0.011(7) 0.070(13) 0.077(14) 0.003(7) -0.008(7) 0.026(10)
F8A 0.026(5) 0.045(7) 0.034(6) -0.001(5) 0.014(5) 0.008(5)
O1 0.021(3) 0.030(4) 0.022(3) 0.008(3) 0.005(3) 0.003(3)
O2 0.030(4) 0.022(4) 0.028(4) -0.012(3) 0.014(3) -0.007(3)
O3 0.041(4) 0.025(4) 0.022(4) -0.005(3) 0.014(3) -0.004(3)
O4 0.037(4) 0.036(5) 0.039(5) 0.007(4) 0.011(4) -0.011(4)
O5 0.020(4) 0.039(4) 0.016(3) -0.007(3) -0.006(3) -0.008(3)
O6 0.028(4) 0.047(5) 0.024(4) -0.004(3) 0.002(3) -0.021(3)
O7 0.030(4) 0.027(4) 0.031(4) -0.010(3) 0.002(3) 0.004(3)
O8 0.019(3) 0.018(3) 0.029(4) -0.006(3) 0.004(3) -0.005(3)
O9 0.026(4) 0.019(4) 0.028(4) 0.004(3) 0.004(3) 0.000(3)
O10 0.023(3) 0.022(4) 0.026(4) -0.009(3) 0.012(3) -0.004(3)
O11 0.046(4) 0.027(4) 0.024(4) 0.004(3) 0.012(3) -0.002(3)
O12 0.051(5) 0.033(4) 0.034(4) -0.013(4) 0.032(4) -0.009(3)
O13 0.022(3) 0.037(4) 0.021(3) 0.009(3) 0.005(3) -0.003(3)
O14 0.013(3) 0.024(4) 0.030(4) -0.003(3) 0.001(3) -0.002(3)
O15 0.025(4) 0.024(4) 0.029(4) 0.001(3) 0.008(3) -0.002(3)
O16 0.026(4) 0.030(4) 0.034(4) 0.006(3) -0.010(3) -0.005(3)
O17 0.025(3) 0.011(3) 0.057(5) 0.004(3) 0.018(3) -0.011(3)
O18 0.019(3) 0.064(6) 0.055(5) -0.007(4) 0.010(4) -0.032(4)
O19 0.020(4) 0.028(4) 0.045(4) -0.004(3) 0.014(3) -0.005(4)
O20 0.049(5) 0.017(4) 0.048(5) 0.004(3) 0.014(4) -0.002(3)
N1 0.019(2) 0.022(2) 0.020(2) -0.0063(17) 0.0083(17) 0.0061(18)
N2 0.020(4) 0.007(4) 0.026(4) 0.003(3) 0.000(3) -0.003(3)
N3 0.010(3) 0.015(4) 0.021(4) -0.007(3) 0.007(3) -0.003(3)
N4 0.009(3) 0.026(4) 0.027(4) -0.006(3) 0.005(3) -0.008(4)
N5 0.017(4) 0.018(4) 0.028(4) -0.012(3) -0.001(3) -0.005(4)
N6 0.018(4) 0.021(4) 0.026(4) -0.012(3) 0.010(3) -0.007(4)
N7 0.022(3) 0.023(3) 0.029(3) -0.010(3) 0.005(3) 0.007(3)
N8 0.016(3) 0.012(3) 0.028(3) -0.006(2) 0.003(2) 0.000(2)
N9 0.021(2) 0.019(2) 0.020(2) -0.0059(16) 0.0071(16) 0.0025(16)
N10 0.012(4) 0.015(4) 0.023(4) -0.004(3) 0.006(3) 0.005(3)
N11 0.013(2) 0.012(2) 0.016(2) -0.0017(17) 0.0028(17) -0.0004(17)
N12 0.019(2) 0.016(2) 0.016(2) -0.0052(17) 0.0032(17) -0.0006(17)
N13 0.050(6) 0.023(5) 0.041(6) 0.004(4) 0.024(5) 0.004(4)
N14 0.034(5) 0.079(8) 0.034(5) 0.022(5) 0.014(4) -0.006(5)
N15 0.028(5) 0.044(6) 0.047(6) -0.005(4) 0.013(4) -0.018(5)
N16 0.064(7) 0.030(6) 0.039(6) 0.011(5) 0.014(5) -0.003(4)

loop_
_atom_type_symbol
_atom_type_description
_atom_type_scat_dispersion_real
_atom_type_scat_dispersion_imag
_atom_type_scat_source
C C 0.0033 0.0016 'International Tables Vol C Tables 4.2.6.8 and 6.1.1.4'
H H 0.0000 0.0000 'International Tables Vol C Tables 4.2.6.8 and 6.1.1.4'
N N 0.0061 0.0033 'International Tables Vol C Tables 4.2.6.8 and 6.1.1.4'
O O 0.0106 0.0060 'International Tables Vol C Tables 4.2.6.8 and 6.1.1.4'
F F 0.0171 0.0103 'International Tables Vol C Tables 4.2.6.8 and 6.1.1.4'
Cd Cd -0.8075 1.2024 'International Tables Vol C Tables 4.2.6.8 and 6.1.1.4'

loop_
_geom_angle_atom_site_label_1
_geom_angle_atom_site_label_2
_geom_angle_atom_site_label_3
_geom_angle_site_symmetry_1
_geom_angle_site_symmetry_3
_geom_angle
N1 Cd1 N12 . 1_545 177.1(3)
N1 Cd1 O5 . . 92.8(3)
N12 Cd1 O5 1_545 . 89.7(3)
N1 Cd1 O17 . . 92.7(3)
N12 Cd1 O17 1_545 . 88.9(3)
O5 Cd1 O17 . . 86.9(3)
N1 Cd1 O1 . . 90.3(3)
N12 Cd1 O1 1_545 . 86.7(3)
O5 Cd1 O1 . . 155.5(2)
O17 Cd1 O1 . . 117.3(3)
N1 Cd1 O2 . . 86.5(3)
N12 Cd1 O2 1_545 . 91.6(3)
O5 Cd1 O2 . . 100.6(3)
O17 Cd1 O2 . . 172.4(3)
O1 Cd1 O2 . . 55.3(2)
N1 Cd1 C1 . . 87.9(3)
N12 Cd1 C1 1_545 . 89.4(3)
O5 Cd1 C1 . . 128.8(3)
O17 Cd1 C1 . . 144.2(3)
O1 Cd1 C1 . . 27.0(2)
O2 Cd1 C1 . . 28.3(2)
O6 Cd2 N2 . . 102.9(3)
O6 Cd2 N4 . . 86.4(3)
N2 Cd2 N4 . . 165.6(3)
O6 Cd2 O4 . 2_574 94.8(3)
N2 Cd2 O4 . 2_574 90.4(3)
N4 Cd2 O4 . 2_574 99.8(3)
O6 Cd2 O2 . . 85.6(3)
N2 Cd2 O2 . . 84.4(3)
N4 Cd2 O2 . . 85.5(3)
O4 Cd2 O2 2_574 . 174.7(3)
O6 Cd2 O8 . 4_565 172.9(2)
N2 Cd2 O8 . 4_565 84.3(2)
N4 Cd2 O8 . 4_565 86.5(2)
O4 Cd2 O8 2_574 4_565 85.5(3)
O2 Cd2 O8 . 4_565 94.7(2)
N5 Cd3 N9 . . 170.3(3)
N5 Cd3 O18 . . 90.0(3)
N9 Cd3 O18 . . 91.3(3)
N5 Cd3 O3 . 2_574 89.4(3)
N9 Cd3 O3 . 2_574 81.4(3)
O18 Cd3 O3 . 2_574 117.0(3)
N5 Cd3 O8 . 4_565 87.5(3)
N9 Cd3 O8 . 4_565 97.4(2)
O18 Cd3 O8 . 4_565 141.4(3)
O3 Cd3 O8 2_574 4_565 101.4(2)
N5 Cd3 O7 . 4_565 104.0(3)
N9 Cd3 O7 . 4_565 85.7(3)
O18 Cd3 O7 . 4_565 88.5(3)
O3 Cd3 O7 2_574 4_565 151.4(3)
O8 Cd3 O7 4_565 4_565 55.1(2)
N5 Cd3 C28 . 4_565 97.0(3)
N9 Cd3 C28 . 4_565 91.2(3)
O18 Cd3 C28 . 4_565 115.1(3)
O3 Cd3 C28 2_574 4_565 127.4(3)
O8 Cd3 C28 4_565 4_565 27.8(2)
O7 Cd3 C28 4_565 4_565 27.3(3)
N6 Cd4 O11 3 2_584 92.1(3)
N6 Cd4 N7 3 . 174.8(3)
O11 Cd4 N7 2_584 . 93.1(3)
N6 Cd4 O19 3 . 88.6(3)
O11 Cd4 O19 2_584 . 83.8(3)
N7 Cd4 O19 . . 92.2(3)
N6 Cd4 O9 3 . 83.8(3)
O11 Cd4 O9 2_584 . 152.0(2)
N7 Cd4 O9 . . 91.5(3)
O19 Cd4 O9 . . 123.6(2)
N6 Cd4 O10 3 . 91.7(3)
O11 Cd4 O10 2_584 . 97.3(2)
N7 Cd4 O10 . . 87.4(3)
O19 Cd4 O10 . . 178.8(3)
O9 Cd4 O10 . . 55.3(2)
N6 Cd4 C29 3 . 86.8(3)
O11 Cd4 C29 2_584 . 124.9(3)
N7 Cd4 C29 . . 90.0(3)
O19 Cd4 C29 . . 151.1(3)
O9 Cd4 C29 . . 27.4(2)
O10 Cd4 C29 . . 27.9(2)
O12 Cd5 O16 2_584 4_474 94.6(3)
O12 Cd5 N8 2_584 . 103.0(3)
O16 Cd5 N8 4_474 . 89.2(3)
O12 Cd5 N10 2_584 . 87.5(3)
O16 Cd5 N10 4_474 . 98.3(3)
N8 Cd5 N10 . . 166.7(3)
O12 Cd5 O10 2_584 . 88.0(3)
O16 Cd5 O10 4_474 . 174.3(2)
N8 Cd5 O10 . . 85.3(2)
N10 Cd5 O10 . . 86.9(2)
O12 Cd5 O14 2_584 . 173.9(2)
O16 Cd5 O14 4_474 . 83.6(3)
N8 Cd5 O14 . . 82.8(3)
N10 Cd5 O14 . . 87.1(2)
O10 Cd5 O14 . . 94.3(2)
N11 Cd6 N3 . 3_455 167.1(3)
N11 Cd6 O15 . 4_474 87.2(2)
N3 Cd6 O15 3_455 4_474 80.2(3)
N11 Cd6 O20 . . 89.2(3)
N3 Cd6 O20 3_455 . 93.8(3)
O15 Cd6 O20 4_474 . 115.9(3)
N11 Cd6 O13 . . 100.8(3)
N3 Cd6 O13 3_455 . 91.9(3)
O15 Cd6 O13 4_474 . 156.5(2)
O20 Cd6 O13 . . 86.5(3)
N11 Cd6 O14 . . 87.6(2)
N3 Cd6 O14 3_455 . 97.9(2)
O15 Cd6 O14 4_474 . 103.2(2)
O20 Cd6 O14 . . 140.5(3)
O13 Cd6 O14 . . 55.7(2)
N11 Cd6 C43 . . 94.4(3)
N3 Cd6 C43 3_455 . 95.9(3)
O15 Cd6 C43 4_474 . 130.9(3)
O20 Cd6 C43 . . 113.2(3)
O13 Cd6 C43 . . 27.5(2)
O14 Cd6 C43 . . 28.2(3)
O1 C1 O2 . . 120.9(8)
O1 C1 C2 . . 119.4(8)
O2 C1 C2 . . 119.7(8)
O1 C1 Cd1 . . 59.9(5)
O2 C1 Cd1 . . 61.1(5)
C2 C1 Cd1 . . 178.6(7)
C3 C2 C7 . . 119.7(9)
C3 C2 C1 . . 121.0(9)
C7 C2 C1 . . 119.3(9)
C4 C3 C2 . . 119.0(9)
C4 C3 H3A . . 120.5
C2 C3 H3A . . 120.5
F1 C4 C5 . . 118.4(9)
F1 C4 C3 . . 118.6(9)
C5 C4 C3 . . 122.9(10)
F1 C4 H4A . . 3.1
C5 C4 H4A . . 118.6
C3 C4 H4A . . 118.6
C4 C5 C6 . . 117.2(10)
C4 C5 C8 . . 121.6(10)
C6 C5 C8 . . 121.1(10)
F1A C6 C7 . . 120.7(15)
F1A C6 C5 . . 116.2(13)
C7 C6 C5 . . 121.3(10)
F1A C6 H6A . . 13.9
C7 C6 H6A . . 119.4
C5 C6 H6A . . 119.4
C6 C7 C2 . . 119.9(10)
C6 C7 H7A . . 120.0
C2 C7 H7A . . 120.0
C13 C8 C9 . . 115.7(10)
C13 C8 C5 . . 122.3(10)
C9 C8 C5 . . 121.8(10)
F2A C9 C10 . . 116.1(14)
F2A C9 C8 . . 121.6(13)
C10 C9 C8 . . 122.0(10)
F2A C9 H9A . . 6.4
C10 C9 H9A . . 119.0
C8 C9 H9A . . 119.0
C9 C10 C11 . . 120.3(10)
C9 C10 H10A . . 119.8
C11 C10 H10A . . 119.8
C12 C11 C10 . . 119.8(9)
C12 C11 C14 . . 120.0(10)
C10 C11 C14 . . 120.2(10)
C11 C12 C13 . . 118.2(10)
C11 C12 H12A . . 120.9
C13 C12 H12A . . 120.9
F2 C13 C8 . . 119.6(10)
F2 C13 C12 . . 116.5(10)
C8 C13 C12 . . 123.8(11)
F2 C13 H13A . . 3.1
C8 C13 H13A . . 118.1
C12 C13 H13A . . 118.1
O4 C14 O3 . . 127.8(9)
O4 C14 C11 . . 114.2(9)
O3 C14 C11 . . 118.0(9)
O5 C15 O6 . . 128.6(9)
O5 C15 C16 . . 118.2(9)
O6 C15 C16 . . 113.1(9)
C17 C16 C21 . . 120.2(9)
C17 C16 C15 . . 119.0(9)
C21 C16 C15 . . 120.7(9)
C16 C17 C18 . . 119.7(9)
C16 C17 H17A . . 120.2
C18 C17 H17A . . 120.2
F3 C18 C17 . . 119.6(8)
F3 C18 C19 . . 119.7(8)
C17 C18 C19 . . 120.7(9)
C20 C19 C18 . . 118.2(9)
C20 C19 C22 . . 120.5(9)
C18 C19 C22 . . 121.3(9)
C19 C20 C21 . . 121.2(9)
C19 C20 H20A . . 119.4
C21 C20 H20A . . 119.4
C16 C21 C20 . . 119.9(9)
C16 C21 H21A . . 120.0
C20 C21 H21A . . 120.0
C23 C22 C27 . . 116.0(9)
C23 C22 C19 . . 123.0(9)
C27 C22 C19 . . 120.7(9)
F4A C23 C22 . . 118.2(10)
F4A C23 C24 . . 118.3(11)
C22 C23 C24 . . 123.5(10)
F4A C23 H23A . . 0.3
C22 C23 H23A . . 118.2
C24 C23 H23A . . 118.2
C25 C24 C23 . . 118.9(10)
C25 C24 H24A . . 120.6
C23 C24 H24A . . 120.6
C24 C25 C26 . . 120.2(9)
C24 C25 C28 . . 120.6(9)
C26 C25 C28 . . 119.1(8)
C25 C26 C27 . . 119.2(9)
C25 C26 H26A . . 120.4
C27 C26 H26A . . 120.4
F4 C27 C26 . . 120.0(10)
F4 C27 C22 . . 117.8(9)
C26 C27 C22 . . 122.1(9)
F4 C27 H27A . . 2.9
C26 C27 H27A . . 119.0
C22 C27 H27A . . 119.0
O7 C28 O8 . . 122.2(8)
O7 C28 C25 . . 118.0(8)
O8 C28 C25 . . 119.7(8)
O7 C28 Cd3 . 4_464 61.8(5)
O8 C28 Cd3 . 4_464 60.4(4)
C25 C28 Cd3 . 4_464 175.5(6)
O9 C29 O10 . . 120.2(8)
O9 C29 C30 . . 120.1(8)
O10 C29 C30 . . 119.8(8)
O9 C29 Cd4 . . 59.1(5)
O10 C29 Cd4 . . 61.1(5)
C30 C29 Cd4 . . 177.7(6)
C31 C30 C35 . . 120.0(9)
C31 C30 C29 . . 120.3(9)
C35 C30 C29 . . 119.7(9)
C30 C31 C32 . . 119.5(10)
C30 C31 H31A . . 120.3
C32 C31 H31A . . 120.3
F5A C32 C31 . . 120.4(11)
F5A C32 C33 . . 116.9(10)
C31 C32 C33 . . 122.5(10)
F5A C32 H32A . . 5.3
C31 C32 H32A . . 118.7
C33 C32 H32A . . 118.7
C32 C33 C34 . . 116.7(9)
C32 C33 C36 . . 122.5(9)
C34 C33 C36 . . 120.6(10)
F5 C34 C35 . . 121.2(13)
F5 C34 C33 . . 117.1(12)
C35 C34 C33 . . 121.4(11)
F5 C34 H34A . . 6.5
C35 C34 H34A . . 119.3
C33 C34 H34A . . 119.3
C34 C35 C30 . . 119.7(10)
C34 C35 H35A . . 120.1
C30 C35 H35A . . 120.1
C37 C36 C41 . . 116.4(9)
C37 C36 C33 . . 124.0(9)
C41 C36 C33 . . 119.5(9)
C36 C37 F6 . . 117.8(9)
C36 C37 C38 . . 125.0(10)
F6 C37 C38 . . 117.2(9)
C37 C38 C39 . . 117.1(9)
C37 C38 H38A . . 121.5
C39 C38 H38A . . 121.5
C38 C39 C40 . . 120.2(9)
C38 C39 C42 . . 119.6(9)
C40 C39 C42 . . 120.1(9)
C41 C40 C39 . . 120.7(10)
C41 C40 H40A . . 119.7
C39 C40 H40A . . 119.7
C40 C41 C36 . . 120.5(10)
C40 C41 H41A . . 119.8
C36 C41 H41A . . 119.8
O11 C42 O12 . . 129.2(10)
O11 C42 C39 . . 116.3(9)
O12 C42 C39 . . 114.5(9)
O13 C43 O14 . . 121.4(8)
O13 C43 C44 . . 118.7(8)
O14 C43 C44 . . 119.8(9)
O13 C43 Cd6 . . 59.5(5)
O14 C43 Cd6 . . 62.0(5)
C44 C43 Cd6 . . 176.7(7)
C49 C44 C45 . . 119.2(9)
C49 C44 C43 . . 119.5(9)
C45 C44 C43 . . 121.2(9)
C46 C45 C44 . . 119.2(9)
C46 C45 H45A . . 120.4
C44 C45 H45A . . 120.4
F7 C46 C45 . . 118.5(9)
F7 C46 C47 . . 118.4(8)
C45 C46 C47 . . 123.1(9)
C46 C47 C48 . . 117.9(9)
C46 C47 C50 . . 122.8(10)
C48 C47 C50 . . 119.2(10)
C47 C48 C49 . . 121.3(11)
C47 C48 H48A . . 119.3
C49 C48 H48A . . 119.3
C48 C49 C44 . . 119.2(11)
C48 C49 H49A . . 120.4
C44 C49 H49A . . 120.4
C51 C50 C55 . . 116.6(9)
C51 C50 C47 . . 122.8(10)
C55 C50 C47 . . 120.6(9)
C50 C51 F8A . . 118.8(9)
C50 C51 C52 . . 122.7(10)
F8A C51 C52 . . 118.0(10)
C50 C51 H51A . . 118.7
F8A C51 H51A . . 8.1
C52 C51 H51A . . 118.7
C53 C52 C51 . . 120.1(9)
C53 C52 H52A . . 120.0
C51 C52 H52A . . 120.0
C54 C53 C52 . . 118.8(9)
C54 C53 C56 . . 121.2(9)
C52 C53 C56 . . 119.9(9)
C53 C54 C55 . . 120.5(10)
C53 C54 H54A . . 119.7
C55 C54 H54A . . 119.7
F8 C55 C54 . . 119.0(12)
F8 C55 C50 . . 119.7(11)
C54 C55 C50 . . 121.1(10)
F8 C55 H55A . . 3.9
C54 C55 H55A . . 119.4
C50 C55 H55A . . 119.4
O16 C56 O15 . . 129.1(9)
O16 C56 C53 . . 114.8(10)
O15 C56 C53 . . 116.1(9)
N2 C57 N3 . . 109.7(7)
N2 C57 H57A . . 125.2
N3 C57 H57A . . 125.2
N3 C58 N1 . . 118.4(8)
N3 C58 H58A . . 120.8
N1 C58 H58A . . 120.8
N6 C59 N5 . . 114.9(9)
N6 C59 H59A . . 122.6
N5 C59 H59A . . 122.6
N4 C60 N6 . . 109.2(8)
N4 C60 H60A . . 125.4
N6 C60 H60A . . 125.4
N8 C61 N9 . . 111.3(8)
N8 C61 H61A . . 124.4
N9 C61 H61A . . 124.4
N7 C62 N9 . . 116.0(9)
N7 C62 H62A . . 122.0
N9 C62 H62A . . 122.0
N12 C63 N11 . . 117.2(9)
N12 C63 H63A . . 121.4
N11 C63 H63A . . 121.4
N10 C64 N12 . . 110.7(8)
N10 C64 H64A . . 124.6
N12 C64 H64A . . 124.6
O17 C65 N13 . . 125.5(10)
O17 C65 H65A . . 117.3
N13 C65 H65A . . 117.3
N13 C66 H66A . . 109.5
N13 C66 H66B . . 109.5
H66A C66 H66B . . 109.5
N13 C66 H66C . . 109.5
H66A C66 H66C . . 109.5
H66B C66 H66C . . 109.5
N13 C67 H67A . . 109.5
N13 C67 H67B . . 109.5
H67A C67 H67B . . 109.5
N13 C67 H67C . . 109.5
H67A C67 H67C . . 109.5
H67B C67 H67C . . 109.5
N14 C68 O18 . . 124.0(11)
N14 C68 H68A . . 118.0
O18 C68 H68A . . 118.0
N14 C69 H69A . . 109.5
N14 C69 H69B . . 109.5
H69A C69 H69B . . 109.5
N14 C69 H69C . . 109.5
H69A C69 H69C . . 109.5
H69B C69 H69C . . 109.5
N14 C70 H70A . . 109.5
N14 C70 H70B . . 109.5
H70A C70 H70B . . 109.5
N14 C70 H70C . . 109.5
H70A C70 H70C . . 109.5
H70B C70 H70C . . 109.5
O19 C71 N15 . . 126.7(10)
O19 C71 H71A . . 116.6
N15 C71 H71A . . 116.6
N15 C72 H72A . . 109.5
N15 C72 H72B . . 109.5
H72A C72 H72B . . 109.5
N15 C72 H72C . . 109.5
H72A C72 H72C . . 109.5
H72B C72 H72C . . 109.5
N15 C73 H73A . . 109.5
N15 C73 H73B . . 109.5
H73A C73 H73B . . 109.5
N15 C73 H73C . . 109.5
H73A C73 H73C . . 109.5
H73B C73 H73C . . 109.5
O20 C74 N16 . . 124.7(12)
O20 C74 H74A . . 117.7
N16 C74 H74A . . 117.7
N16 C75 H75A . . 109.5
N16 C75 H75B . . 109.5
H75A C75 H75B . . 109.5
N16 C75 H75C . . 109.5
H75A C75 H75C . . 109.5
H75B C75 H75C . . 109.5
N16 C76 H76A . . 109.5
N16 C76 H76B . . 109.5
H76A C76 H76B . . 109.5
N16 C76 H76C . . 109.5
H76A C76 H76C . . 109.5
H76B C76 H76C . . 109.5
C1 O1 Cd1 . . 93.1(5)
C1 O2 Cd1 . . 90.7(5)
C1 O2 Cd2 . . 140.7(6)
Cd1 O2 Cd2 . . 99.0(2)
C14 O3 Cd3 . 2_575 124.4(6)
C14 O4 Cd2 . 2_575 130.8(7)
C15 O5 Cd1 . . 122.6(6)
C15 O6 Cd2 . . 132.2(6)
C28 O7 Cd3 . 4_464 90.9(5)
C28 O8 Cd3 . 4_464 91.8(5)
C28 O8 Cd2 . 4_464 155.0(6)
Cd3 O8 Cd2 4_464 4_464 98.4(2)
C29 O9 Cd4 . . 93.4(5)
C29 O10 Cd5 . . 141.1(6)
C29 O10 Cd4 . . 91.0(5)
Cd5 O10 Cd4 . . 99.6(2)
C42 O11 Cd4 . 2_585 126.5(7)
C42 O12 Cd5 . 2_585 130.4(7)
C43 O13 Cd6 . . 93.1(5)
C43 O14 Cd6 . . 89.8(5)
C43 O14 Cd5 . . 150.5(5)
Cd6 O14 Cd5 . . 97.8(2)
C56 O15 Cd6 . 4_575 119.4(6)
C56 O16 Cd5 . 4_575 130.2(7)
C65 O17 Cd1 . . 118.0(6)
C68 O18 Cd3 . . 115.6(7)
C71 O19 Cd4 . . 118.6(6)
C74 O20 Cd6 . . 117.9(7)
C58 N1 N2 . . 100.2(7)
C58 N1 Cd1 . . 145.6(7)
N2 N1 Cd1 . . 114.2(5)
C57 N2 N1 . . 109.0(7)
C57 N2 Cd2 . . 123.3(6)
N1 N2 Cd2 . . 125.3(5)
C58 N3 C57 . . 102.8(7)
C58 N3 Cd6 . 3_545 134.0(6)
C57 N3 Cd6 . 3_545 121.1(6)
C60 N4 N5 . . 107.9(7)
C60 N4 Cd2 . . 125.2(7)
N5 N4 Cd2 . . 124.3(5)
C59 N5 N4 . . 105.0(7)
C59 N5 Cd3 . . 139.9(7)
N4 N5 Cd3 . . 114.9(6)
C59 N6 C60 . . 103.0(8)
C59 N6 Cd4 . 3_445 133.0(7)
C60 N6 Cd4 . 3_445 123.9(6)
C62 N7 N8 . . 105.0(8)
C62 N7 Cd4 . . 143.0(7)
N8 N7 Cd4 . . 112.0(6)
C61 N8 N7 . . 106.7(7)
C61 N8 Cd5 . . 124.1(6)
N7 N8 Cd5 . . 128.2(5)
C62 N9 C61 . . 100.8(7)
C62 N9 Cd3 . . 132.7(6)
C61 N9 Cd3 . . 123.9(6)
C64 N10 N11 . . 106.5(7)
C64 N10 Cd5 . . 125.4(6)
N11 N10 Cd5 . . 123.6(5)
C63 N11 N10 . . 102.4(7)
C63 N11 Cd6 . . 142.6(6)
N10 N11 Cd6 . . 114.7(5)
C63 N12 C64 . . 103.0(8)
C63 N12 Cd1 . 1_565 133.6(7)
C64 N12 Cd1 . 1_565 123.0(6)
C65 N13 C66 . . 123.8(10)
C65 N13 C67 . . 118.1(10)
C66 N13 C67 . . 118.1(10)
C68 N14 C69 . . 122.7(11)
C68 N14 C70 . . 120.1(11)
C69 N14 C70 . . 117.2(11)
C71 N15 C72 . . 121.2(10)
C71 N15 C73 . . 122.2(10)
C72 N15 C73 . . 116.4(10)
C74 N16 C76 . . 122.7(11)
C74 N16 C75 . . 120.0(11)
C76 N16 C75 . . 117.4(10)

loop_
_geom_bond_atom_site_label_1
_geom_bond_atom_site_label_2
_geom_bond_site_symmetry_2
_geom_bond_distance
Cd1 N1 . 2.214(8)
Cd1 N12 1_545 2.242(7)
Cd1 O5 . 2.276(6)
Cd1 O17 . 2.285(6)
Cd1 O1 . 2.367(7)
Cd1 O2 . 2.391(7)
Cd1 C1 . 2.732(9)
Cd2 O6 . 2.233(7)
Cd2 N2 . 2.242(8)
Cd2 N4 . 2.255(7)
Cd2 O4 2_574 2.264(7)
Cd2 O2 . 2.435(7)
Cd2 O8 4_565 2.444(7)
Cd3 N5 . 2.239(8)
Cd3 N9 . 2.244(8)
Cd3 O18 . 2.295(8)
Cd3 O3 2_574 2.299(7)
Cd3 O8 4_565 2.378(6)
Cd3 O7 4_565 2.410(7)
Cd3 C28 4_565 2.734(8)
Cd4 N6 3 2.246(7)
Cd4 O11 2_584 2.265(7)
Cd4 N7 . 2.285(8)
Cd4 O19 . 2.286(7)
Cd4 O9 . 2.368(7)
Cd4 O10 . 2.410(7)
Cd4 C29 . 2.753(9)
Cd5 O12 2_584 2.235(7)
Cd5 O16 4_474 2.249(7)
Cd5 N8 . 2.249(7)
Cd5 N10 . 2.257(7)
Cd5 O10 . 2.400(6)
Cd5 O14 . 2.456(7)
Cd6 N11 . 2.213(7)
Cd6 N3 3_455 2.223(7)
Cd6 O15 4_474 2.292(7)
Cd6 O20 . 2.303(7)
Cd6 O13 . 2.354(6)
Cd6 O14 . 2.409(6)
Cd6 C43 . 2.729(9)
C1 O1 . 1.242(11)
C1 O2 . 1.294(11)
C1 C2 . 1.512(13)
C2 C3 . 1.389(14)
C2 C7 . 1.393(14)
C3 C4 . 1.373(14)
C3 H3A . 0.9500
C4 F1 . 1.343(14)
C4 C5 . 1.370(15)
C4 H4A . 0.9500
C5 C6 . 1.410(16)
C5 C8 . 1.491(15)
C6 F1A . 1.31(2)
C6 C7 . 1.364(15)
C6 H6A . 0.9500
C7 H7A . 0.9500
C8 C13 . 1.389(15)
C8 C9 . 1.403(15)
C9 F2A . 1.33(2)
C9 C10 . 1.374(14)
C9 H9A . 0.9500
C10 C11 . 1.394(15)
C10 H10A . 0.9500
C11 C12 . 1.384(15)
C11 C14 . 1.521(14)
C12 C13 . 1.393(14)
C12 H12A . 0.9500
C13 F2 . 1.370(14)
C13 H13A . 0.9500
C14 O4 . 1.246(13)
C14 O3 . 1.254(13)
C15 O5 . 1.227(12)
C15 O6 . 1.275(13)
C15 C16 . 1.528(13)
C16 C17 . 1.375(14)
C16 C21 . 1.385(14)
C17 C18 . 1.400(13)
C17 H17A . 0.9500
C18 F3 . 1.322(12)
C18 C19 . 1.402(14)
C19 C20 . 1.381(14)
C19 C22 . 1.492(13)
C20 C21 . 1.390(13)
C20 H20A . 0.9500
C21 H21A . 0.9500
C22 C23 . 1.365(15)
C22 C27 . 1.406(14)
C23 F4A . 1.351(15)
C23 C24 . 1.382(14)
C23 H23A . 0.9500
C24 C25 . 1.376(14)
C24 H24A . 0.9500
C25 C26 . 1.378(14)
C25 C28 . 1.503(12)
C26 C27 . 1.382(13)
C26 H26A . 0.9500
C27 F4 . 1.337(15)
C27 H27A . 0.9500
C28 O7 . 1.252(11)
C28 O8 . 1.277(11)
C28 Cd3 4_464 2.734(8)
C29 O9 . 1.271(11)
C29 O10 . 1.287(11)
C29 C30 . 1.487(13)
C30 C31 . 1.365(14)
C30 C35 . 1.389(14)
C31 C32 . 1.375(15)
C31 H31A . 0.9500
C32 F5A . 1.345(13)
C32 C33 . 1.384(16)
C32 H32A . 0.9500
C33 C34 . 1.395(14)
C33 C36 . 1.484(14)
C34 F5 . 1.32(2)
C34 C35 . 1.378(15)
C34 H34A . 0.9500
C35 H35A . 0.9500
C36 C37 . 1.369(14)
C36 C41 . 1.402(14)
C37 F6 . 1.377(12)
C37 C38 . 1.384(14)
C38 C39 . 1.386(15)
C38 H38A . 0.9500
C39 C40 . 1.387(15)
C39 C42 . 1.520(14)
C40 C41 . 1.384(14)
C40 H40A . 0.9500
C41 H41A . 0.9500
C42 O11 . 1.249(12)
C42 O12 . 1.261(13)
C43 O13 . 1.260(12)
C43 O14 . 1.292(11)
C43 C44 . 1.483(13)
C44 C49 . 1.408(15)
C44 C45 . 1.414(14)
C45 C46 . 1.368(13)
C45 H45A . 0.9500
C46 F7 . 1.355(11)
C46 C47 . 1.385(14)
C47 C48 . 1.393(16)
C47 C50 . 1.493(14)
C48 C49 . 1.402(15)
C48 H48A . 0.9500
C49 H49A . 0.9500
C50 C51 . 1.363(15)
C50 C55 . 1.414(15)
C51 F8A . 1.367(14)
C51 C52 . 1.390(14)
C51 H51A . 0.9500
C52 C53 . 1.382(15)
C52 H52A . 0.9500
C53 C54 . 1.380(14)
C53 C56 . 1.529(13)
C54 C55 . 1.389(14)
C54 H54A . 0.9500
C55 F8 . 1.358(18)
C55 H55A . 0.9500
C56 O16 . 1.238(13)
C56 O15 . 1.292(13)
C57 N2 . 1.355(11)
C57 N3 . 1.396(12)
C57 H57A . 0.9500
C58 N3 . 1.307(12)
C58 N1 . 1.361(12)
C58 H58A . 0.9500
C59 N6 . 1.299(12)
C59 N5 . 1.314(12)
C59 H59A . 0.9500
C60 N4 . 1.319(12)
C60 N6 . 1.403(12)
C60 H60A . 0.9500
C61 N8 . 1.297(12)
C61 N9 . 1.394(12)
C61 H61A . 0.9500
C62 N7 . 1.277(12)
C62 N9 . 1.320(12)
C62 H62A . 0.9500
C63 N12 . 1.273(12)
C63 N11 . 1.341(12)
C63 H63A . 0.9500
C64 N10 . 1.346(11)
C64 N12 . 1.371(12)
C64 H64A . 0.9500
C65 O17 . 1.285(12)
C65 N13 . 1.290(13)
C65 H65A . 0.9500
C66 N13 . 1.420(14)
C66 H66A . 0.9800
C66 H66B . 0.9800
C66 H66C . 0.9800
C67 N13 . 1.484(15)
C67 H67A . 0.9800
C67 H67B . 0.9800
C67 H67C . 0.9800
C68 N14 . 1.284(16)
C68 O18 . 1.284(14)
C68 H68A . 0.9500
C69 N14 . 1.424(16)
C69 H69A . 0.9800
C69 H69B . 0.9800
C69 H69C . 0.9800
C70 N14 . 1.466(17)
C70 H70A . 0.9800
C70 H70B . 0.9800
C70 H70C . 0.9800
C71 O19 . 1.239(12)
C71 N15 . 1.293(13)
C71 H71A . 0.9500
C72 N15 . 1.453(13)
C72 H72A . 0.9800
C72 H72B . 0.9800
C72 H72C . 0.9800
C73 N15 . 1.456(16)
C73 H73A . 0.9800
C73 H73B . 0.9800
C73 H73C . 0.9800
C74 O20 . 1.256(14)
C74 N16 . 1.293(16)
C74 H74A . 0.9500
C75 N16 . 1.465(16)
C75 H75A . 0.9800
C75 H75B . 0.9800
C75 H75C . 0.9800
C76 N16 . 1.416(16)
C76 H76A . 0.9800
C76 H76B . 0.9800
C76 H76C . 0.9800
O3 Cd3 2_575 2.299(7)
O4 Cd2 2_575 2.264(7)
O7 Cd3 4_464 2.410(7)
O8 Cd3 4_464 2.379(6)
O8 Cd2 4_464 2.444(7)
O11 Cd4 2_585 2.265(7)
O12 Cd5 2_585 2.235(7)
O15 Cd6 4_575 2.293(7)
O16 Cd5 4_575 2.249(6)
N1 N2 . 1.430(11)
N3 Cd6 3_545 2.223(7)
N4 N5 . 1.369(11)
N6 Cd4 3_445 2.246(7)
N7 N8 . 1.388(11)
N10 N11 . 1.399(10)
N12 Cd1 1_565 2.242(7)

loop_
_geom_torsion_atom_site_label_1
_geom_torsion_atom_site_label_2
_geom_torsion_atom_site_label_3
_geom_torsion_atom_site_label_4
_geom_torsion_site_symmetry_1
_geom_torsion_site_symmetry_4
_geom_torsion
N1 Cd1 C1 O1 . . -94.9(6)
N12 Cd1 C1 O1 1_545 . 84.0(6)
O5 Cd1 C1 O1 . . 173.2(5)
O17 Cd1 C1 O1 . . -3.2(8)
O2 Cd1 C1 O1 . . 178.5(8)
N1 Cd1 C1 O2 . . 86.6(5)
N12 Cd1 C1 O2 1_545 . -94.5(5)
O5 Cd1 C1 O2 . . -5.3(6)
O17 Cd1 C1 O2 . . 178.3(4)
O1 Cd1 C1 O2 . . -178.5(8)
N1 Cd1 C1 C2 . . -4E1(3)
N12 Cd1 C1 C2 1_545 . 14E1(3)
O5 Cd1 C1 C2 . . -13E1(3)
O17 Cd1 C1 C2 . . 6E1(3)
O1 Cd1 C1 C2 . . 6E1(3)
O2 Cd1 C1 C2 . . -12E1(3)
O1 C1 C2 C3 . . 178.4(9)
O2 C1 C2 C3 . . -1.8(13)
Cd1 C1 C2 C3 . . 12E1(3)
O1 C1 C2 C7 . . 0.9(13)
O2 C1 C2 C7 . . -179.3(9)
Cd1 C1 C2 C7 . . -6E1(3)
C7 C2 C3 C4 . . 1.4(14)
C1 C2 C3 C4 . . -176.1(9)
C2 C3 C4 F1 . . 177.0(10)
C2 C3 C4 C5 . . 0.6(16)
F1 C4 C5 C6 . . -178.4(11)
C3 C4 C5 C6 . . -1.9(17)
F1 C4 C5 C8 . . -2.4(16)
C3 C4 C5 C8 . . 174.0(10)
C4 C5 C6 F1A . . 165.9(16)
C8 C5 C6 F1A . . -10(2)
C4 C5 C6 C7 . . 1.3(18)
C8 C5 C6 C7 . . -174.7(11)
F1A C6 C7 C2 . . -163.3(16)
C5 C6 C7 C2 . . 0.6(18)
C3 C2 C7 C6 . . -2.0(16)
C1 C2 C7 C6 . . 175.6(10)
C4 C5 C8 C13 . . 131.2(12)
C6 C5 C8 C13 . . -53.0(16)
C4 C5 C8 C9 . . -53.3(16)
C6 C5 C8 C9 . . 122.5(13)
C13 C8 C9 F2A . . 175.3(18)
C5 C8 C9 F2A . . 0(2)
C13 C8 C9 C10 . . 2.2(16)
C5 C8 C9 C10 . . -173.6(10)
F2A C9 C10 C11 . . -175.6(16)
C8 C9 C10 C11 . . -2.1(17)
C9 C10 C11 C12 . . -0.7(16)
C9 C10 C11 C14 . . 178.7(10)
C10 C11 C12 C13 . . 3.2(16)
C14 C11 C12 C13 . . -176.1(10)
C9 C8 C13 F2 . . 177.5(11)
C5 C8 C13 F2 . . -6.8(18)
C9 C8 C13 C12 . . 0.5(18)
C5 C8 C13 C12 . . 176.3(11)
C11 C12 C13 F2 . . 179.7(11)
C11 C12 C13 C8 . . -3.2(18)
C12 C11 C14 O4 . . 144.1(10)
C10 C11 C14 O4 . . -35.3(14)
C12 C11 C14 O3 . . -33.7(14)
C10 C11 C14 O3 . . 146.9(10)
O5 C15 C16 C17 . . 14.1(14)
O6 C15 C16 C17 . . -162.0(9)
O5 C15 C16 C21 . . -170.7(9)
O6 C15 C16 C21 . . 13.2(13)
C21 C16 C17 C18 . . -1.0(15)
C15 C16 C17 C18 . . 174.3(9)
C16 C17 C18 F3 . . 177.8(9)
C16 C17 C18 C19 . . 0.5(15)
F3 C18 C19 C20 . . -175.3(10)
C17 C18 C19 C20 . . 1.9(16)
F3 C18 C19 C22 . . 5.6(16)
C17 C18 C19 C22 . . -177.2(9)
C18 C19 C20 C21 . . -3.9(16)
C22 C19 C20 C21 . . 175.1(10)
C17 C16 C21 C20 . . -1.0(15)
C15 C16 C21 C20 . . -176.2(9)
C19 C20 C21 C16 . . 3.6(16)
C20 C19 C22 C23 . . -120.1(12)
C18 C19 C22 C23 . . 58.9(15)
C20 C19 C22 C27 . . 52.8(14)
C18 C19 C22 C27 . . -128.2(11)
C27 C22 C23 F4A . . 177.0(11)
C19 C22 C23 F4A . . -9.8(17)
C27 C22 C23 C24 . . -2.6(16)
C19 C22 C23 C24 . . 170.6(10)
F4A C23 C24 C25 . . -177.7(12)
C22 C23 C24 C25 . . 1.9(18)
C23 C24 C25 C26 . . 1.2(16)
C23 C24 C25 C28 . . -176.7(10)
C24 C25 C26 C27 . . -3.5(15)
C28 C25 C26 C27 . . 174.4(9)
C25 C26 C27 F4 . . 179.6(11)
C25 C26 C27 C22 . . 2.8(15)
C23 C22 C27 F4 . . -176.7(11)
C19 C22 C27 F4 . . 9.9(16)
C23 C22 C27 C26 . . 0.2(15)
C19 C22 C27 C26 . . -173.2(10)
C24 C25 C28 O7 . . 11.8(14)
C26 C25 C28 O7 . . -166.1(9)
C24 C25 C28 O8 . . -165.1(9)
C26 C25 C28 O8 . . 16.9(13)
C24 C25 C28 Cd3 . 4_464 -75(9)
C26 C25 C28 Cd3 . 4_464 107(9)
N6 Cd4 C29 O9 3 . -82.6(6)
O11 Cd4 C29 O9 2_584 . -172.9(5)
N7 Cd4 C29 O9 . . 93.3(6)
O19 Cd4 C29 O9 . . -1.3(9)
O10 Cd4 C29 O9 . . 177.7(8)
N6 Cd4 C29 O10 3 . 99.7(5)
O11 Cd4 C29 O10 2_584 . 9.4(6)
N7 Cd4 C29 O10 . . -84.4(5)
O19 Cd4 C29 O10 . . -179.0(5)
O9 Cd4 C29 O10 . . -177.7(8)
N6 Cd4 C29 C30 3 . -12(17)
O11 Cd4 C29 C30 2_584 . -102(17)
N7 Cd4 C29 C30 . . 164(17)
O19 Cd4 C29 C30 . . 69(17)
O9 Cd4 C29 C30 . . 71(17)
O10 Cd4 C29 C30 . . -112(17)
O9 C29 C30 C31 . . 5.1(14)
O10 C29 C30 C31 . . -174.7(9)
Cd4 C29 C30 C31 . . -64(17)
O9 C29 C30 C35 . . -173.4(9)
O10 C29 C30 C35 . . 6.8(14)
Cd4 C29 C30 C35 . . 117(17)
C35 C30 C31 C32 . . 0.1(16)
C29 C30 C31 C32 . . -178.4(10)
C30 C31 C32 F5A . . 178.1(12)
C30 C31 C32 C33 . . 3.9(17)
F5A C32 C33 C34 . . -179.2(11)
C31 C32 C33 C34 . . -4.8(16)
F5A C32 C33 C36 . . -4.1(17)
C31 C32 C33 C36 . . 170.3(10)
C32 C33 C34 F5 . . 175.0(15)
C36 C33 C34 F5 . . -0.2(19)
C32 C33 C34 C35 . . 1.9(16)
C36 C33 C34 C35 . . -173.3(10)
F5 C34 C35 C30 . . -170.9(16)
C33 C34 C35 C30 . . 1.9(17)
C31 C30 C35 C34 . . -2.9(16)
C29 C30 C35 C34 . . 175.6(10)
C32 C33 C36 C37 . . 62.4(15)
C34 C33 C36 C37 . . -122.7(12)
C32 C33 C36 C41 . . -115.3(12)
C34 C33 C36 C41 . . 59.6(15)
C41 C36 C37 F6 . . -177.8(10)
C33 C36 C37 F6 . . 4.4(16)
C41 C36 C37 C38 . . 2.2(17)
C33 C36 C37 C38 . . -175.6(10)
C36 C37 C38 C39 . . 1.8(17)
F6 C37 C38 C39 . . -178.2(9)
C37 C38 C39 C40 . . -3.8(16)
C37 C38 C39 C42 . . 173.0(9)
C38 C39 C40 C41 . . 1.8(17)
C42 C39 C40 C41 . . -175.0(10)
C39 C40 C41 C36 . . 2.4(18)
C37 C36 C41 C40 . . -4.3(17)
C33 C36 C41 C40 . . 173.6(11)
C38 C39 C42 O11 . . 16.6(15)
C40 C39 C42 O11 . . -166.5(10)
C38 C39 C42 O12 . . -163.4(10)
C40 C39 C42 O12 . . 13.4(15)
N11 Cd6 C43 O13 . . 105.0(5)
N3 Cd6 C43 O13 3_455 . -82.8(5)
O15 Cd6 C43 O13 4_474 . -164.9(5)
O20 Cd6 C43 O13 . . 14.0(6)
O14 Cd6 C43 O13 . . -178.5(8)
N11 Cd6 C43 O14 . . -76.5(5)
N3 Cd6 C43 O14 3_455 . 95.7(5)
O15 Cd6 C43 O14 4_474 . 13.7(6)
O20 Cd6 C43 O14 . . -167.5(5)
O13 Cd6 C43 O14 . . 178.5(8)
N11 Cd6 C43 C44 . . 160(12)
N3 Cd6 C43 C44 3_455 . -27(12)
O15 Cd6 C43 C44 4_474 . -109(12)
O20 Cd6 C43 C44 . . 69(12)
O13 Cd6 C43 C44 . . 55(12)
O14 Cd6 C43 C44 . . -123(12)
O13 C43 C44 C49 . . -0.7(14)
O14 C43 C44 C49 . . -176.2(9)
Cd6 C43 C44 C49 . . -55(12)
O13 C43 C44 C45 . . -177.7(9)
O14 C43 C44 C45 . . 6.8(13)
Cd6 C43 C44 C45 . . 128(12)
C49 C44 C45 C46 . . -0.2(15)
C43 C44 C45 C46 . . 176.8(9)
C44 C45 C46 F7 . . -179.2(9)
C44 C45 C46 C47 . . -1.3(16)
F7 C46 C47 C48 . . 179.1(10)
C45 C46 C47 C48 . . 1.3(17)
F7 C46 C47 C50 . . 3.3(16)
C45 C46 C47 C50 . . -174.6(10)
C46 C47 C48 C49 . . 0.3(18)
C50 C47 C48 C49 . . 176.3(11)
C47 C48 C49 C44 . . -1.7(19)
C45 C44 C49 C48 . . 1.7(17)
C43 C44 C49 C48 . . -175.4(10)
C46 C47 C50 C51 . . 52.8(16)
C48 C47 C50 C51 . . -123.0(12)
C46 C47 C50 C55 . . -128.5(12)
C48 C47 C50 C55 . . 55.7(16)
C55 C50 C51 F8A . . -176.6(11)
C47 C50 C51 F8A . . 2.2(17)
C55 C50 C51 C52 . . -5.8(17)
C47 C50 C51 C52 . . 173.0(10)
C50 C51 C52 C53 . . 4.7(17)
F8A C51 C52 C53 . . 175.6(10)
C51 C52 C53 C54 . . -0.6(16)
C51 C52 C53 C56 . . -175.6(9)
C52 C53 C54 C55 . . -2.0(17)
C56 C53 C54 C55 . . 172.9(10)
C53 C54 C55 F8 . . 176.4(14)
C53 C54 C55 C50 . . 0.8(18)
C51 C50 C55 F8 . . -172.6(14)
C47 C50 C55 F8 . . 9(2)
C51 C50 C55 C54 . . 3.0(17)
C47 C50 C55 C54 . . -175.8(11)
C54 C53 C56 O16 . . -142.5(11)
C52 C53 C56 O16 . . 32.3(13)
C54 C53 C56 O15 . . 38.0(14)
C52 C53 C56 O15 . . -147.2(10)
O2 C1 O1 Cd1 . . 1.6(9)
C2 C1 O1 Cd1 . . -178.6(7)
N1 Cd1 O1 C1 . . 84.7(6)
N12 Cd1 O1 C1 1_545 . -95.1(6)
O5 Cd1 O1 C1 . . -12.9(9)
O17 Cd1 O1 C1 . . 177.9(5)
O2 Cd1 O1 C1 . . -0.9(5)
O1 C1 O2 Cd1 . . -1.5(9)
C2 C1 O2 Cd1 . . 178.7(7)
O1 C1 O2 Cd2 . . -106.7(10)
C2 C1 O2 Cd2 . . 73.5(12)
Cd1 C1 O2 Cd2 . . -105.2(8)
N1 Cd1 O2 C1 . . -92.0(5)
N12 Cd1 O2 C1 1_545 . 85.8(5)
O5 Cd1 O2 C1 . . 175.8(5)
O17 Cd1 O2 C1 . . -8(2)
O1 Cd1 O2 C1 . . 0.8(5)
N1 Cd1 O2 Cd2 . . 49.8(3)
N12 Cd1 O2 Cd2 1_545 . -132.4(2)
O5 Cd1 O2 Cd2 . . -42.4(3)
O17 Cd1 O2 Cd2 . . 134.2(17)
O1 Cd1 O2 Cd2 . . 142.6(3)
C1 Cd1 O2 Cd2 . . 141.8(6)
O6 Cd2 O2 C1 . . 162.7(9)
N2 Cd2 O2 C1 . . 59.3(9)
N4 Cd2 O2 C1 . . -110.6(9)
O4 Cd2 O2 C1 2_574 . 68(3)
O8 Cd2 O2 C1 4_565 . -24.5(9)
O6 Cd2 O2 Cd1 . . 60.4(3)
N2 Cd2 O2 Cd1 . . -43.0(3)
N4 Cd2 O2 Cd1 . . 147.2(3)
O4 Cd2 O2 Cd1 2_574 . -35(3)
O8 Cd2 O2 Cd1 4_565 . -126.7(2)
O4 C14 O3 Cd3 . 2_575 -27.6(15)
C11 C14 O3 Cd3 . 2_575 149.9(7)
O3 C14 O4 Cd2 . 2_575 -22.9(16)
C11 C14 O4 Cd2 . 2_575 159.5(7)
O6 C15 O5 Cd1 . . 40.3(15)
C16 C15 O5 Cd1 . . -135.0(7)
N1 Cd1 O5 C15 . . -98.9(8)
N12 Cd1 O5 C15 1_545 . 79.7(8)
O17 Cd1 O5 C15 . . 168.5(8)
O1 Cd1 O5 C15 . . -1.9(11)
O2 Cd1 O5 C15 . . -11.9(8)
C1 Cd1 O5 C15 . . -9.3(9)
O5 C15 O6 Cd2 . . 6.9(17)
C16 C15 O6 Cd2 . . -177.6(6)
N2 Cd2 O6 C15 . . 18.5(10)
N4 Cd2 O6 C15 . . -150.4(10)
O4 Cd2 O6 C15 2_574 . 110.0(9)
O2 Cd2 O6 C15 . . -64.7(9)
O8 Cd2 O6 C15 4_565 . -157.8(18)
O8 C28 O7 Cd3 . 4_464 1.9(9)
C25 C28 O7 Cd3 . 4_464 -175.0(7)
O7 C28 O8 Cd3 . 4_464 -2.0(9)
C25 C28 O8 Cd3 . 4_464 174.9(7)
O7 C28 O8 Cd2 . 4_464 112.4(13)
C25 C28 O8 Cd2 . 4_464 -70.8(16)
Cd3 C28 O8 Cd2 4_464 4_464 114.4(13)
O10 C29 O9 Cd4 . . 2.4(9)
C30 C29 O9 Cd4 . . -177.5(7)
N6 Cd4 O9 C29 3 . 95.1(6)
O11 Cd4 O9 C29 2_584 . 12.5(9)
N7 Cd4 O9 C29 . . -87.1(6)
O19 Cd4 O9 C29 . . 179.2(5)
O10 Cd4 O9 C29 . . -1.3(5)
O9 C29 O10 Cd5 . . 104.5(10)
C30 C29 O10 Cd5 . . -75.7(12)
Cd4 C29 O10 Cd5 . . 106.8(9)
O9 C29 O10 Cd4 . . -2.3(8)
C30 C29 O10 Cd4 . . 177.5(7)
O12 Cd5 O10 C29 2_584 . -165.8(10)
O16 Cd5 O10 C29 4_474 . -48(3)
N8 Cd5 O10 C29 . . -62.6(10)
N10 Cd5 O10 C29 . . 106.6(10)
O14 Cd5 O10 C29 . . 19.8(10)
O12 Cd5 O10 Cd4 2_584 . -62.0(3)
O16 Cd5 O10 Cd4 4_474 . 56(3)
N8 Cd5 O10 Cd4 . . 41.2(3)
N10 Cd5 O10 Cd4 . . -149.5(3)
O14 Cd5 O10 Cd4 . . 123.7(2)
N6 Cd4 O10 C29 3 . -79.9(5)
O11 Cd4 O10 C29 2_584 . -172.2(5)
N7 Cd4 O10 C29 . . 95.0(5)
O19 Cd4 O10 C29 . . 25(12)
O9 Cd4 O10 C29 . . 1.3(5)
N6 Cd4 O10 Cd5 3 . 137.6(3)
O11 Cd4 O10 Cd5 2_584 . 45.3(3)
N7 Cd4 O10 Cd5 . . -47.5(3)
O19 Cd4 O10 Cd5 . . -117(11)
O9 Cd4 O10 Cd5 . . -141.1(3)
C29 Cd4 O10 Cd5 . . -142.4(6)
O12 C42 O11 Cd4 . 2_585 40.7(16)
C39 C42 O11 Cd4 . 2_585 -139.4(7)
O11 C42 O12 Cd5 . 2_585 -1.0(18)
C39 C42 O12 Cd5 . 2_585 179.1(7)
O14 C43 O13 Cd6 . . -1.5(8)
C44 C43 O13 Cd6 . . -176.9(7)
N11 Cd6 O13 C43 . . -78.7(5)
N3 Cd6 O13 C43 3_455 . 99.1(5)
O15 Cd6 O13 C43 4_474 . 29.7(9)
O20 Cd6 O13 C43 . . -167.1(6)
O14 Cd6 O13 C43 . . 0.9(5)
O13 C43 O14 Cd6 . . 1.5(8)
C44 C43 O14 Cd6 . . 176.8(7)
O13 C43 O14 Cd5 . . 107.0(12)
C44 C43 O14 Cd5 . . -77.6(14)
Cd6 C43 O14 Cd5 . . 105.5(12)
N11 Cd6 O14 C43 . . 104.0(5)
N3 Cd6 O14 C43 3_455 . -87.7(5)
O15 Cd6 O14 C43 4_474 . -169.4(5)
O20 Cd6 O14 C43 . . 18.2(7)
O13 Cd6 O14 C43 . . -0.8(5)
N11 Cd6 O14 Cd5 . . -47.4(2)
N3 Cd6 O14 Cd5 3_455 . 120.9(2)
O15 Cd6 O14 Cd5 4_474 . 39.2(3)
O20 Cd6 O14 Cd5 . . -133.2(4)
O13 Cd6 O14 Cd5 . . -152.2(3)
C43 Cd6 O14 Cd5 . . -151.4(6)
O12 Cd5 O14 C43 2_584 . -91(3)
O16 Cd5 O14 C43 4_474 . -163.9(12)
N8 Cd5 O14 C43 . . 106.2(12)
N10 Cd5 O14 C43 . . -65.2(12)
O10 Cd5 O14 C43 . . 21.5(12)
O12 Cd5 O14 Cd6 2_584 . 13(3)
O16 Cd5 O14 Cd6 4_474 . -60.4(2)
N8 Cd5 O14 Cd6 . . -150.3(3)
N10 Cd5 O14 Cd6 . . 38.3(2)
O10 Cd5 O14 Cd6 . . 125.0(2)
O16 C56 O15 Cd6 . 4_575 30.6(13)
C53 C56 O15 Cd6 . 4_575 -150.0(6)
O15 C56 O16 Cd5 . 4_575 26.1(16)
C53 C56 O16 Cd5 . 4_575 -153.3(7)
N13 C65 O17 Cd1 . . -147.7(9)
N1 Cd1 O17 C65 . . -45.9(8)
N12 Cd1 O17 C65 1_545 . 136.5(8)
O5 Cd1 O17 C65 . . 46.8(7)
O1 Cd1 O17 C65 . . -137.7(7)
O2 Cd1 O17 C65 . . -129.9(17)
C1 Cd1 O17 C65 . . -136.1(7)
N14 C68 O18 Cd3 . . -155.3(12)
N5 Cd3 O18 C68 . . 118.0(10)
N9 Cd3 O18 C68 . . -71.7(10)
O3 Cd3 O18 C68 2_574 . -152.7(9)
O8 Cd3 O18 C68 4_565 . 31.9(11)
O7 Cd3 O18 C68 4_565 . 14.0(10)
C28 Cd3 O18 C68 4_565 . 20.3(10)
N15 C71 O19 Cd4 . . 155.4(10)
N6 Cd4 O19 C71 3 . -138.7(8)
O11 Cd4 O19 C71 2_584 . -46.5(8)
N7 Cd4 O19 C71 . . 46.4(8)
O9 Cd4 O19 C71 . . 139.7(8)
O10 Cd4 O19 C71 . . 116(11)
C29 Cd4 O19 C71 . . 140.4(8)
N16 C74 O20 Cd6 . . 153.1(12)
N11 Cd6 O20 C74 . . -106.0(10)
N3 Cd6 O20 C74 3_455 . 86.5(10)
O15 Cd6 O20 C74 4_474 . 167.5(9)
O13 Cd6 O20 C74 . . -5.1(9)
O14 Cd6 O20 C74 . . -20.8(11)
C43 Cd6 O20 C74 . . -11.5(10)
N3 C58 N1 N2 . . 0.6(10)
N3 C58 N1 Cd1 . . -175.7(8)
N12 Cd1 N1 C58 1_545 . 83(6)
O5 Cd1 N1 C58 . . -126.2(11)
O17 Cd1 N1 C58 . . -39.2(11)
O1 Cd1 N1 C58 . . 78.1(11)
O2 Cd1 N1 C58 . . 133.3(11)
C1 Cd1 N1 C58 . . 105.0(11)
N12 Cd1 N1 N2 1_545 . -93(6)
O5 Cd1 N1 N2 . . 57.8(6)
O17 Cd1 N1 N2 . . 144.8(6)
O1 Cd1 N1 N2 . . -97.9(6)
O2 Cd1 N1 N2 . . -42.7(6)
C1 Cd1 N1 N2 . . -71.0(6)
N3 C57 N2 N1 . . -0.2(10)
N3 C57 N2 Cd2 . . 163.0(6)
C58 N1 N2 C57 . . -0.2(10)
Cd1 N1 N2 C57 . . 177.5(6)
C58 N1 N2 Cd2 . . -163.0(6)
Cd1 N1 N2 Cd2 . . 14.7(9)
O6 Cd2 N2 C57 . . 137.3(7)
N4 Cd2 N2 C57 . . -93.4(14)
O4 Cd2 N2 C57 2_574 . 42.2(8)
O2 Cd2 N2 C57 . . -138.5(8)
O8 Cd2 N2 C57 4_565 . -43.2(7)
O6 Cd2 N2 N1 . . -62.2(7)
N4 Cd2 N2 N1 . . 67.1(14)
O4 Cd2 N2 N1 2_574 . -157.3(7)
O2 Cd2 N2 N1 . . 22.0(7)
O8 Cd2 N2 N1 4_565 . 117.3(7)
N1 C58 N3 C57 . . -0.7(10)
N1 C58 N3 Cd6 . 3_545 -163.6(6)
N2 C57 N3 C58 . . 0.5(10)
N2 C57 N3 Cd6 . 3_545 166.3(6)
N6 C60 N4 N5 . . 2.4(10)
N6 C60 N4 Cd2 . . 164.9(6)
O6 Cd2 N4 C60 . . 37.2(8)
N2 Cd2 N4 C60 . . -93.7(13)
O4 Cd2 N4 C60 2_574 . 131.5(8)
O2 Cd2 N4 C60 . . -48.6(8)
O8 Cd2 N4 C60 4_565 . -143.7(8)
O6 Cd2 N4 N5 . . -163.0(7)
N2 Cd2 N4 N5 . . 66.1(15)
O4 Cd2 N4 N5 2_574 . -68.7(7)
O2 Cd2 N4 N5 . . 111.2(7)
O8 Cd2 N4 N5 4_565 . 16.1(7)
N6 C59 N5 N4 . . 0.3(11)
N6 C59 N5 Cd3 . . 174.1(7)
C60 N4 N5 C59 . . -1.6(10)
Cd2 N4 N5 C59 . . -164.4(7)
C60 N4 N5 Cd3 . . -177.3(6)
Cd2 N4 N5 Cd3 . . 20.0(9)
N9 Cd3 N5 C59 . . -98(2)
O18 Cd3 N5 C59 . . 0.0(11)
O3 Cd3 N5 C59 2_574 . -117.0(11)
O8 Cd3 N5 C59 4_565 . 141.5(11)
O7 Cd3 N5 C59 4_565 . 88.5(11)
C28 Cd3 N5 C59 4_565 . 115.3(11)
N9 Cd3 N5 N4 . . 75.9(19)
O18 Cd3 N5 N4 . . 173.4(6)
O3 Cd3 N5 N4 2_574 . 56.4(6)
O8 Cd3 N5 N4 4_565 . -45.1(6)
O7 Cd3 N5 N4 4_565 . -98.1(6)
C28 Cd3 N5 N4 4_565 . -71.3(6)
N5 C59 N6 C60 . . 1.1(11)
N5 C59 N6 Cd4 . 3_445 177.1(7)
N4 C60 N6 C59 . . -2.1(11)
N4 C60 N6 Cd4 . 3_445 -178.6(6)
N9 C62 N7 N8 . . -0.8(11)
N9 C62 N7 Cd4 . . 179.5(8)
N6 Cd4 N7 C62 3 . -60(4)
O11 Cd4 N7 C62 2_584 . 122.0(12)
O19 Cd4 N7 C62 . . 38.1(12)
O9 Cd4 N7 C62 . . -85.6(12)
O10 Cd4 N7 C62 . . -140.8(12)
C29 Cd4 N7 C62 . . -113.0(12)
N6 Cd4 N7 N8 3 . 120(3)
O11 Cd4 N7 N8 2_584 . -57.7(6)
O19 Cd4 N7 N8 . . -141.6(6)
O9 Cd4 N7 N8 . . 94.7(6)
O10 Cd4 N7 N8 . . 39.5(6)
C29 Cd4 N7 N8 . . 67.3(6)
N9 C61 N8 N7 . . 3.3(10)
N9 C61 N8 Cd5 . . -166.1(6)
C62 N7 N8 C61 . . -1.6(10)
Cd4 N7 N8 C61 . . 178.2(6)
C62 N7 N8 Cd5 . . 167.2(6)
Cd4 N7 N8 Cd5 . . -12.9(9)
O12 Cd5 N8 C61 2_584 . -127.7(8)
O16 Cd5 N8 C61 4_474 . -33.2(8)
N10 Cd5 N8 C61 . . 91.2(13)
O10 Cd5 N8 C61 . . 145.4(8)
O14 Cd5 N8 C61 . . 50.5(7)
O12 Cd5 N8 N7 2_584 . 65.2(8)
O16 Cd5 N8 N7 4_474 . 159.7(8)
N10 Cd5 N8 N7 . . -75.9(14)
O10 Cd5 N8 N7 . . -21.7(7)
O14 Cd5 N8 N7 . . -116.6(8)
N7 C62 N9 C61 . . 2.6(11)
N7 C62 N9 Cd3 . . 164.3(7)
N8 C61 N9 C62 . . -3.6(10)
N8 C61 N9 Cd3 . . -167.4(6)
N5 Cd3 N9 C62 . . -110.4(18)
O18 Cd3 N9 C62 . . 152.2(9)
O3 Cd3 N9 C62 2_574 . -90.6(9)
O8 Cd3 N9 C62 4_565 . 9.9(9)
O7 Cd3 N9 C62 4_565 . 63.8(9)
C28 Cd3 N9 C62 4_565 . 37.1(9)
N5 Cd3 N9 C61 . . 48(2)
O18 Cd3 N9 C61 . . -49.6(7)
O3 Cd3 N9 C61 2_574 . 67.5(7)
O8 Cd3 N9 C61 4_565 . 168.0(7)
O7 Cd3 N9 C61 4_565 . -138.1(7)
C28 Cd3 N9 C61 4_565 . -164.8(7)
N12 C64 N10 N11 . . -3.3(10)
N12 C64 N10 Cd5 . . -160.1(6)
O12 Cd5 N10 C64 2_584 . -43.1(7)
O16 Cd5 N10 C64 4_474 . -137.4(7)
N8 Cd5 N10 C64 . . 99.0(13)
O10 Cd5 N10 C64 . . 45.0(7)
O14 Cd5 N10 C64 . . 139.5(7)
O12 Cd5 N10 N11 2_584 . 163.9(6)
O16 Cd5 N10 N11 4_474 . 69.6(6)
N8 Cd5 N10 N11 . . -54.0(14)
O10 Cd5 N10 N11 . . -108.0(6)
O14 Cd5 N10 N11 . . -13.5(6)
N12 C63 N11 N10 . . -3.3(10)
N12 C63 N11 Cd6 . . -176.0(7)
C64 N10 N11 C63 . . 3.8(9)
Cd5 N10 N11 C63 . . 161.1(6)
C64 N10 N11 Cd6 . . 178.9(5)
Cd5 N10 N11 Cd6 . . -23.8(7)
N3 Cd6 N11 C63 3_455 . 104.0(15)
O15 Cd6 N11 C63 4_474 . 116.2(10)
O20 Cd6 N11 C63 . . 0.2(10)
O13 Cd6 N11 C63 . . -86.0(10)
O14 Cd6 N11 C63 . . -140.4(10)
C43 Cd6 N11 C63 . . -113.0(10)
N3 Cd6 N11 N10 3_455 . -68.1(14)
O15 Cd6 N11 N10 4_474 . -55.8(5)
O20 Cd6 N11 N10 . . -171.8(6)
O13 Cd6 N11 N10 . . 101.9(5)
O14 Cd6 N11 N10 . . 47.5(5)
C43 Cd6 N11 N10 . . 74.9(6)
N11 C63 N12 C64 . . 1.4(11)
N11 C63 N12 Cd1 . 1_565 -171.5(6)
N10 C64 N12 C63 . . 1.3(10)
N10 C64 N12 Cd1 . 1_565 175.2(5)
O17 C65 N13 C66 . . 1.2(19)
O17 C65 N13 C67 . . 179.5(12)
O18 C68 N14 C69 . . -1(2)
O18 C68 N14 C70 . . 178.9(14)
O19 C71 N15 C72 . . -1(2)
O19 C71 N15 C73 . . -175.9(13)
O20 C74 N16 C76 . . 0(2)
O20 C74 N16 C75 . . 178.4(13)

_cod_database_fobs_code 2021810
